data_4129940
loop_
_publ_author_name
'Movsisyan, Levon D.'
'Franz, Michael'
'Hampel, Frank'
'Thompson, Amber L.'
'Tykwinski, Rik R.'
'Anderson, Harry L.'

_publ_section_title
;
 Polyyne Rotaxanes: Stabilization by Encapsulation.
;
_journal_issue 4
_journal_name_full 'Journal of the American Chemical Society'
_journal_page_first 1366
_journal_page_last 1376
_journal_paper_doi 10.1021/jacs.5b12049
_journal_volume 138
_journal_year 2016
_chemical_formula_moiety '2(C98 H126), C42 H42 N2 O4'
_chemical_formula_sum 'C238 H294 N2 O4'
_chemical_formula_weight 3246.99
_chemical_melting_point ?
_space_group_IT_number 2
_space_group_name_Hall '-P 1'
_space_group_name_H-M_alt 'P -1'
_symmetry_cell_setting triclinic
_symmetry_space_group_name_Hall '-P 1'
_symmetry_space_group_name_H-M 'P -1'
_atom_sites_solution_hydrogens difmap
_atom_sites_solution_primary other
_audit_creation_date 2014-09-17
_audit_creation_method CRYSTALS_ver_14.61
_cell_angle_alpha 85.13(4)
_cell_angle_beta 80.60(3)
_cell_angle_gamma 63.907(19)
_cell_formula_units_Z 2
_cell_length_a 21.880(18)
_cell_length_b 23.986(19)
_cell_length_c 24.40(2)
_cell_measurement_reflns_used 15830
_cell_measurement_temperature 100
_cell_measurement_theta_max 26
_cell_measurement_theta_min 1
_cell_volume 11345(16)
_computing_cell_refinement 'CrystalClear-SM Expert 2.0 r4 (Rigaku, 2009)'
_computing_data_collection 'CrystalClear-SM Expert 2.0 r4 (Rigaku, 2009)'
_computing_data_reduction 'CrystalClear-SM Expert 2.0 r4 (Rigaku, 2009)'
_computing_molecular_graphics 'CAMERON (Watkin et al., 1996)'
_computing_publication_material 'CRYSTALS (Betteridge et al., 2003)'
_computing_structure_refinement 'CRYSTALS (Betteridge et al., 2003)'
_computing_structure_solution 'Superflip (Palatinus & Chapuis, 2007)'
_diffrn_ambient_temperature 100
_diffrn_detector CCD
_diffrn_measured_fraction_theta_full 0.948
_diffrn_measured_fraction_theta_max 0.842
_diffrn_measurement_device 'CrystalLogic Kappa (3 circle)'
_diffrn_measurement_device_type 'Rigaku Saturn724+ (2x2 bin mode)'
_diffrn_measurement_method 'profile data from \w-scans'
_diffrn_radiation_monochromator Synchrotron
_diffrn_radiation_type Synchrotron
_diffrn_radiation_wavelength 0.68890
_diffrn_reflns_av_R_equivalents 0.126
_diffrn_reflns_limit_h_max 27
_diffrn_reflns_limit_h_min -27
_diffrn_reflns_limit_k_max 30
_diffrn_reflns_limit_k_min -30
_diffrn_reflns_limit_l_max 29
_diffrn_reflns_limit_l_min 0
_diffrn_reflns_number 126526
_diffrn_reflns_theta_full 24.400
_diffrn_reflns_theta_max 26.288
_diffrn_reflns_theta_min 1.015
_diffrn_source Synchrotron
_diffrn_standards_number 0
_exptl_absorpt_coefficient_mu 0.054
_exptl_absorpt_correction_T_max 1.00
_exptl_absorpt_correction_T_min 0.56
_exptl_absorpt_correction_type multi-scan
_exptl_absorpt_process_details 'CrysAlisPro, (Agilent, 2011)'
_exptl_crystal_colour clear_intense_yellow
_exptl_crystal_density_diffrn 0.950
_exptl_crystal_density_meas ?
_exptl_crystal_density_method 'not measured'
_exptl_crystal_description plate
_exptl_crystal_F_000 3535.997
_exptl_crystal_size_max 0.150
_exptl_crystal_size_mid 0.100
_exptl_crystal_size_min 0.010
_platon_squeeze_details
;
The discrete Fourier transform of the void region were treated as 
contributions to the A and B parts of the calculated structure factors.
;
_refine_diff_density_max 0.79
_refine_diff_density_min -0.53
_refine_ls_extinction_method None
_refine_ls_goodness_of_fit_ref 1.1297
_refine_ls_hydrogen_treatment mixed
_refine_ls_matrix_type full
_refine_ls_number_parameters 2688
_refine_ls_number_reflns 30026
_refine_ls_number_restraints 3404
_refine_ls_R_factor_all 0.1943
_refine_ls_R_factor_gt 0.1465
_refine_ls_shift/su_max 0.0048965
_refine_ls_shift/su_mean 0.0002899
_refine_ls_structure_factor_coef Fsqd
_refine_ls_weighting_details
;
 Method= Modified Sheldrick 
 w=1/[\s^2^(F^2^) + ( 0.20P)^2^ + 0.00P] 
 ,where P=(max(Fo^2^,0) + 2Fc^2^)/3 
;
_refine_ls_weighting_scheme calc
_refine_ls_wR_factor_all 0.4265
_refine_ls_wR_factor_gt 0.3742
_refine_ls_wR_factor_ref 0.4265
_reflns_limit_h_max 27
_reflns_limit_h_min -27
_reflns_limit_k_max 30
_reflns_limit_k_min -30
_reflns_limit_l_max 29
_reflns_limit_l_min 0
_reflns_number_gt 12219
_reflns_number_total 42535
_reflns_threshold_expression I>2.0\s(I)
_oxford_diffrn_Wilson_B_factor 6.61
_oxford_diffrn_Wilson_scale 0.13
_oxford_refine_ls_r_factor_ref 0.1943
_oxford_refine_ls_scale 6.0(2)
_oxford_reflns_number_all 30026
_oxford_reflns_threshold_expression_ref I>-3.0\s(I)
_oxford_structure_analysis_title DIA0188
_cod_data_source_file ja5b12049_si_002.cif
_cod_data_source_block 2c2-M1
_cod_depositor_comments
;
The following automatic conversions were performed:

data item '_chemical_melting_point' value 'not measured' was changed
to '?' -- the value is undefined or not given.

data item '_atom_sites_solution_primary' value 'Other' was changed to
'other' in accordance with the
/home/saulius/struct/COD-crude-data/automatic-downloads/DataCite-retrospective/ACS/depositions/lib/dictionaries/cif_core.dic
dictionary named 'cif_core.dic' version 2.4.2 last updated on
2011-04-26.

data item '_exptl_crystal_density_meas' value 'not measured' was
changed to '?' -- the value is perceived as not measured.

Automatic conversion script
Id: cif_fix_values 6909 2019-04-08 15:41:33Z antanas 
;
_cod_original_cell_volume 11345(9)
_cod_original_sg_symbol_H-M 'P -1 '
_cod_original_formula_sum 'C238.00 H294.00 N2 O4'
_cod_database_code 4129940

loop_
_symmetry_equiv_pos_as_xyz
x,y,z
-x,-y,-z

loop_
_atom_site_label
_atom_site_type_symbol
_atom_site_fract_x
_atom_site_fract_y
_atom_site_fract_z
_atom_site_U_iso_or_equiv
_atom_site_occupancy
_atom_site_adp_type
_atom_site_refinement_flags_posn
_atom_site_refinement_flags_occupancy
_atom_site_disorder_assembly
_atom_site_disorder_group
C1 C 0.3531(3) 0.4019(2) 0.7104(2) 0.0920 1.0000 Uani . . . .
C2 C 0.3144(3) 0.3927(3) 0.7652(3) 0.1020 1.0000 Uani . . . .
C3 C 0.2852(3) 0.3839(3) 0.8083(3) 0.1071 1.0000 Uani . . . .
C4 C 0.2537(4) 0.3706(3) 0.8590(4) 0.1270 1.0000 Uani . . . .
C5 C 0.2256(4) 0.3583(3) 0.9022(4) 0.1317 1.0000 Uani . . . .
C6 C 0.1965(4) 0.3413(3) 0.9509(4) 0.1368 1.0000 Uani . . . .
C7 C 0.1710(4) 0.3248(4) 0.9936(4) 0.1381 1.0000 Uani . . . .
C8 C 0.1388(4) 0.3024(3) 1.0412(4) 0.1346 1.0000 Uani . . . .
C9 C 0.1095(4) 0.2837(3) 1.0783(3) 0.1208 1.0000 Uani . . . .
C10 C 0.0744(4) 0.2615(3) 1.1169(3) 0.1121 1.0000 Uani . . . .
C11 C 0.0408(4) 0.2394(3) 1.1498(3) 0.1048 1.0000 Uani . . . .
C12 C 0.0070(3) 0.2087(3) 1.1837(3) 0.1027 1.0000 Uani . . . .
C13 C -0.0166(3) 0.1753(3) 1.2104(3) 0.0993 1.0000 Uani . . . .
C14 C -0.0339(3) 0.1257(3) 1.2401(2) 0.0928 1.0000 Uani . . . .
C21 C 0.3525(3) 0.4673(3) 0.7087(3) 0.0973 1.0000 Uani . . . .
C22 C 0.2979(3) 0.5169(3) 0.7361(2) 0.0958 1.0000 Uani . . . .
C23 C 0.2954(3) 0.5772(3) 0.7324(3) 0.1015 1.0000 Uani . . . .
C24 C 0.3497(4) 0.5849(3) 0.6973(3) 0.1161 1.0000 Uani . . . .
C25 C 0.4048(3) 0.5357(3) 0.6674(3) 0.1325 1.0000 Uani D . . .
C26 C 0.4048(3) 0.4778(3) 0.6742(3) 0.1146 1.0000 Uani . . . .
C27 C 0.2359(4) 0.6306(3) 0.7674(4) 0.1304 1.0000 Uani . . . .
C28 C 0.1672(4) 0.6328(4) 0.7611(6) 0.2384 1.0000 Uani . . . .
C29 C 0.2472(6) 0.6196(4) 0.8306(4) 0.1963 1.0000 Uani . . . .
C30 C 0.2333(4) 0.6952(3) 0.7494(3) 0.1369 1.0000 Uani . . . .
C31 C 0.4629(2) 0.5478(2) 0.6293(2) 0.1423 1.0000 Uani D . . .
C32 C 0.4312(4) 0.6005(4) 0.5864(3) 0.1601 0.769(7) Uani D P 2 1
C33 C 0.5142(4) 0.4882(3) 0.5976(4) 0.1437 0.769(7) Uani D P 2 1
C34 C 0.5022(4) 0.5672(4) 0.6648(3) 0.1528 0.769(7) Uani D P 2 1
C41 C 0.4297(3) 0.3514(3) 0.7079(2) 0.0904 1.0000 Uani . . . .
C42 C 0.4675(3) 0.3228(3) 0.6571(2) 0.0918 1.0000 Uani . . . .
C43 C 0.5382(3) 0.2813(3) 0.6535(2) 0.0891 1.0000 Uani . . . .
C44 C 0.5684(3) 0.2688(3) 0.7029(2) 0.0938 1.0000 Uani . . . .
C45 C 0.5322(3) 0.2958(3) 0.7542(2) 0.0951 1.0000 Uani . . . .
C46 C 0.4620(3) 0.3386(3) 0.7555(2) 0.0914 1.0000 Uani . . . .
C47 C 0.5801(3) 0.2505(3) 0.5965(3) 0.1072 1.0000 Uani . . . .
C48 C 0.5413(4) 0.2204(4) 0.5710(3) 0.1431 1.0000 Uani . . . .
C49 C 0.6509(3) 0.2001(3) 0.6025(3) 0.1423 1.0000 Uani . . . .
C50 C 0.5858(4) 0.3021(4) 0.5572(3) 0.1354 1.0000 Uani . . . .
C51 C 0.5647(4) 0.2861(3) 0.8078(3) 0.1098 1.0000 Uani . . . .
C52 C 0.5183(4) 0.2712(4) 0.8574(3) 0.1561 1.0000 Uani . . . .
C53 C 0.5684(4) 0.3449(3) 0.8216(3) 0.1330 1.0000 Uani . . . .
C54 C 0.6372(4) 0.2324(3) 0.8028(3) 0.1384 1.0000 Uani . . . .
C61 C 0.3196(3) 0.3931(3) 0.6624(3) 0.0918 1.0000 Uani . . . .
C62 C 0.2994(3) 0.3436(3) 0.6666(3) 0.1015 1.0000 Uani . . . .
C63 C 0.2721(3) 0.3317(2) 0.6234(3) 0.1213 1.0000 Uani D . . .
C64 C 0.2681(3) 0.3680(3) 0.5733(3) 0.1119 1.0000 Uani . . . .
C65 C 0.2869(3) 0.4171(3) 0.5679(3) 0.0986 1.0000 Uani . . . .
C66 C 0.3121(3) 0.4282(3) 0.6145(3) 0.0975 1.0000 Uani . . . .
C67 C 0.2488(2) 0.27818(18) 0.6291(2) 0.1273 1.0000 Uani D . . .
C68 C 0.1851(7) 0.2943(5) 0.6734(7) 0.1363 0.279(7) Uani D P 3 1
C69 C 0.2304(10) 0.2685(7) 0.5724(4) 0.1251 0.279(7) Uani D P 3 1
C70 C 0.3075(5) 0.2166(4) 0.6465(8) 0.1368 0.279(7) Uani D P 3 1
C71 C 0.2824(3) 0.4569(3) 0.5148(3) 0.1103 1.0000 Uani . . . .
C72 C 0.2368(5) 0.5248(4) 0.5306(3) 0.1601 1.0000 Uani . . . .
C73 C 0.2440(5) 0.4424(4) 0.4734(3) 0.1634 1.0000 Uani . . . .
C74 C 0.3508(5) 0.4475(5) 0.4883(4) 0.1948 1.0000 Uani . . . .
C81 C -0.0875(3) 0.1531(2) 1.2942(2) 0.0901 1.0000 Uani . . . .
C82 C -0.0799(3) 0.1950(3) 1.3268(2) 0.1000 1.0000 Uani . . . .
C83 C -0.1273(3) 0.2200(3) 1.3750(2) 0.1271 1.0000 Uani D . . .
C84 C -0.1794(3) 0.1996(3) 1.3909(2) 0.1053 1.0000 Uani . . . .
C85 C -0.1888(3) 0.1594(3) 1.3595(2) 0.0979 1.0000 Uani . . . .
C86 C -0.1417(3) 0.1367(2) 1.3094(2) 0.0921 1.0000 Uani . . . .
C87 C -0.1191(2) 0.26434(19) 1.41357(18) 0.1405 1.0000 Uani D . . .
C88 C -0.1099(19) 0.3180(10) 1.3788(4) 0.1438 0.243(15) Uani D P 4 1
C89 C -0.0555(11) 0.2282(5) 1.4436(11) 0.1437 0.243(15) Uani D P 4 1
C90 C -0.1838(8) 0.2924(13) 1.4578(10) 0.1441 0.243(15) Uani D P 4 1
C91 C -0.2479(4) 0.1384(3) 1.3746(3) 0.1159 1.0000 Uani . . . .
C92 C -0.2935(4) 0.1674(4) 1.4292(3) 0.1478 1.0000 Uani . . . .
C93 C -0.2157(4) 0.0671(3) 1.3820(4) 0.1509 1.0000 Uani . . . .
C94 C -0.2911(4) 0.1570(4) 1.3262(3) 0.1365 1.0000 Uani . . . .
C100 C -0.0654(3) 0.1011(3) 1.1996(2) 0.0971 1.0000 Uani . . . .
C101 C -0.0454(3) 0.0369(3) 1.1982(2) 0.1027 1.0000 Uani . . . .
C102 C -0.0755(4) 0.0146(3) 1.1621(3) 0.1038 1.0000 Uani . . . .
C103 C -0.1222(4) 0.0569(4) 1.1299(3) 0.1134 1.0000 Uani . . . .
C104 C -0.1425(3) 0.1213(3) 1.1305(2) 0.1028 1.0000 Uani . . . .
C105 C -0.1137(3) 0.1428(3) 1.1664(2) 0.0992 1.0000 Uani . . . .
C106 C -0.0504(4) -0.0570(3) 1.1566(3) 0.1205 1.0000 Uani . . . .
C107 C -0.0204(6) -0.0925(3) 1.2078(3) 0.1666 1.0000 Uani . . . .
C108 C -0.1112(5) -0.0722(4) 1.1517(5) 0.1890 1.0000 Uani . . . .
C109 C 0.0018(4) -0.0786(3) 1.1056(3) 0.1400 1.0000 Uani . . . .
C110 C -0.1975(4) 0.1644(3) 1.0940(3) 0.1214 1.0000 Uani . . . .
C111 C -0.2647(4) 0.1593(5) 1.1114(4) 0.1746 1.0000 Uani . . . .
C112 C -0.1718(4) 0.1449(3) 1.0324(3) 0.1404 1.0000 Uani . . . .
C113 C -0.2109(4) 0.2325(4) 1.0984(3) 0.1568 1.0000 Uani . . . .
C121 C 0.0348(3) 0.0750(3) 1.2558(3) 0.1025 1.0000 Uani . . . .
C122 C 0.0943(4) 0.0568(3) 1.2151(3) 0.1149 1.0000 Uani . . . .
C123 C 0.1568(4) 0.0114(3) 1.2259(3) 0.1097 1.0000 Uani . . . .
C124 C 0.1623(4) -0.0195(3) 1.2764(4) 0.1304 1.0000 Uani . . . .
C125 C 0.1029(4) -0.0033(3) 1.3199(3) 0.1460 1.0000 Uani D . . .
C126 C 0.0394(3) 0.0445(3) 1.3075(3) 0.1078 1.0000 Uani . . . .
C127 C 0.2234(4) -0.0078(4) 1.1802(4) 0.1313 1.0000 Uani . . . .
C128 C 0.2875(4) -0.0197(6) 1.2091(5) 0.2062 1.0000 Uani . . . .
C129 C 0.2325(4) -0.0656(4) 1.1500(4) 0.1668 1.0000 Uani . . . .
C130 C 0.2161(4) 0.0439(4) 1.1366(4) 0.1478 1.0000 Uani . . . .
C131 C 0.1105(3) -0.0397(2) 1.3767(2) 0.1655 1.0000 Uani D . . .
C132 C 0.1863(5) -0.0867(10) 1.3783(6) 0.1667 0.234(7) Uani D P 5 1
C133 C 0.0654(12) -0.0754(11) 1.3847(7) 0.1689 0.234(7) Uani D P 5 1
C134 C 0.0874(15) 0.0061(4) 1.4253(3) 0.1703 0.234(7) Uani D P 5 1
C141 C 0.3816(3) 0.4528(3) 1.0971(3) 0.1500 0.574(6) Uani D P 1 1
N142 N 0.3198(4) 0.4530(3) 1.0985(3) 0.1444 0.574(6) Uani D P 1 1
C143 C 0.2624(4) 0.4942(3) 1.1286(3) 0.1401 0.574(6) Uani D P 1 1
C144 C 0.2650(4) 0.5393(3) 1.1605(3) 0.1449 0.574(6) Uani D P 1 1
C145 C 0.3288(5) 0.5422(3) 1.1573(3) 0.1573 0.574(6) Uani D P 1 1
C146 C 0.3888(4) 0.4975(3) 1.1261(3) 0.1564 0.574(6) Uani D P 1 1
C147 C 0.4556(4) 0.4985(3) 1.1210(3) 0.1667 0.574(6) Uani D P 1 1
C148 C 0.5122(4) 0.4546(4) 1.0905(3) 0.1682 0.574(6) Uani D P 1 1
C149 C 0.5065(4) 0.4067(3) 1.0620(3) 0.1621 0.574(6) Uani D P 1 1
C150 C 0.5641(4) 0.3597(4) 1.0305(3) 0.1635 0.574(6) Uani D P 1 1
C151 C 0.5560(4) 0.3125(3) 1.0051(3) 0.1585 0.574(6) Uani D P 1 1
C152 C 0.4893(4) 0.3146(3) 1.0118(3) 0.1543 0.574(6) Uani D P 1 1
N153 N 0.4354(4) 0.3603(3) 1.0411(3) 0.1566 0.574(6) Uani D P 1 1
C154 C 0.4417(3) 0.4055(3) 1.0656(3) 0.1569 0.574(6) Uani D P 1 1
C155 C 0.1951(4) 0.4934(2) 1.1277(2) 0.1469 0.574(6) Uani D P 1 1
C156 C 0.1350(4) 0.5468(3) 1.1391(4) 0.1468 0.574(6) Uani D P 1 1
C157 C 0.0700(4) 0.5510(3) 1.1280(5) 0.1490 0.574(6) Uani D P 1 1
C158 C 0.0678(4) 0.4988(3) 1.1114(4) 0.1506 0.574(6) Uani D P 1 1
C159 C 0.1275(5) 0.4454(4) 1.0975(6) 0.1475 0.574(6) Uani D P 1 1
C160 C 0.1925(4) 0.4439(3) 1.1050(5) 0.1525 0.574(6) Uani D P 1 1
O161 O 0.0025(5) 0.5011(4) 1.1041(5) 0.1554 0.574(6) Uani D P 1 1
C162 C 0.0072(4) 0.4455(4) 1.0849(6) 0.1654 0.574(6) Uani D P 1 1
C163 C -0.0630(5) 0.4541(4) 1.0738(7) 0.1844 0.574(6) Uani D P 1 1
C164 C -0.0680(8) 0.3932(5) 1.0645(5) 0.1938 0.574(6) Uani D P 1 1
C165 C -0.0761(5) 0.3836(4) 1.0083(5) 0.2164 0.574(6) Uani D P 1 1
C166 C -0.0222(5) 0.3233(3) 0.9804(5) 0.1986 0.574(6) Uani D P 1 1
C167 C -0.0226(3) 0.2635(3) 1.0081(3) 0.1698 0.574(6) Uani D P 1 1
O168 O 0.0419(2) 0.2128(2) 0.9945(2) 0.1569 1.0000 Uani D . . .
C169 C 0.4775(3) 0.2651(2) 0.9896(2) 0.1509 0.574(6) Uani D P 1 1
C170 C 0.5257(3) 0.2042(3) 0.9913(3) 0.1466 0.574(6) Uani D P 1 1
C171 C 0.5139(3) 0.1545(3) 0.9717(3) 0.1402 0.574(6) Uani D P 1 1
C172 C 0.4506(2) 0.1691(2) 0.9553(3) 0.1372 0.574(6) Uani D P 1 1
C173 C 0.4002(3) 0.2298(3) 0.9558(3) 0.1453 0.574(6) Uani D P 1 1
C174 C 0.4135(3) 0.2780(2) 0.9762(3) 0.1504 0.574(6) Uani D P 1 1
O175 O 0.4386(2) 0.12083(18) 0.93413(16) 0.1357 1.0000 Uani D . . .
C176 C 0.4902(2) 0.0608(2) 0.9383(2) 0.1374 1.0000 Uani D . . .
C177 C 0.4735(3) 0.0150(2) 0.9115(2) 0.1330 1.0000 Uani D . . .
C178 C 0.4045(3) 0.0142(3) 0.9356(3) 0.1312 1.0000 Uani D . . .
C179 C 0.3880(3) -0.0307(3) 0.9112(2) 0.1476 1.0000 Uani D . . .
C180 C 0.3280(3) -0.0419(2) 0.9430(3) 0.1540 1.0000 Uani D . . .
C181 C 0.2602(3) 0.01543(19) 0.9520(3) 0.1549 1.0000 Uani D . . .
O182 O 0.2081(2) -0.0007(2) 0.9794(2) 0.1631 1.0000 Uani D . . .
C183 C 0.1267(2) 0.1071(2) 0.9884(3) 0.1488 1.0000 Uani D . . .
C184 C 0.0616(2) 0.1515(2) 1.0087(2) 0.1436 1.0000 Uani D . . .
C185 C 0.0153(2) 0.1350(3) 1.0460(2) 0.1425 1.0000 Uani D . . .
C186 C 0.0349(3) 0.0733(3) 1.0583(3) 0.1464 1.0000 Uani D . . .
C187 C 0.0983(3) 0.0271(2) 1.0370(3) 0.1484 1.0000 Uani D . . .
C188 C 0.1441(2) 0.0454(2) 1.0014(3) 0.1509 1.0000 Uani D . . .
C201 C 0.4301(3) 0.0974(3) 1.2580(2) 0.0921 1.0000 Uani . . . .
C202 C 0.4047(3) 0.1086(2) 1.2038(2) 0.0903 1.0000 Uani . . . .
C203 C 0.3811(3) 0.1167(3) 1.1599(2) 0.0941 1.0000 Uani . . . .
C204 C 0.3527(3) 0.1269(3) 1.1115(2) 0.0986 1.0000 Uani . . . .
C205 C 0.3257(3) 0.1378(3) 1.0688(2) 0.1008 1.0000 Uani . . . .
C206 C 0.2928(3) 0.1548(3) 1.0227(2) 0.1015 1.0000 Uani . . . .
C207 C 0.2646(3) 0.1698(3) 0.9804(2) 0.1009 1.0000 Uani . . . .
C208 C 0.2302(3) 0.1891(3) 0.9346(2) 0.0995 1.0000 Uani . . . .
C209 C 0.1958(3) 0.2086(3) 0.8966(3) 0.1009 1.0000 Uani . . . .
C210 C 0.1523(3) 0.2337(3) 0.8564(2) 0.0984 1.0000 Uani . . . .
C211 C 0.1111(3) 0.2573(3) 0.8231(2) 0.1006 1.0000 Uani . . . .
C212 C 0.0633(3) 0.2852(3) 0.7874(2) 0.0910 1.0000 Uani . . . .
C213 C 0.0203(3) 0.3124(3) 0.7567(2) 0.0910 1.0000 Uani . . . .
C214 C -0.0308(3) 0.3454(3) 0.7170(2) 0.0897 1.0000 Uani . . . .
C221 C 0.4968(3) 0.0346(3) 1.2543(2) 0.0939 1.0000 Uani . . . .
C222 C 0.4919(3) -0.0200(3) 1.2439(2) 0.0998 1.0000 Uani . . . .
C223 C 0.5491(3) -0.0779(3) 1.2420(3) 0.1057 1.0000 Uani . . . .
C224 C 0.6130(3) -0.0807(3) 1.2500(3) 0.1118 1.0000 Uani . . . .
C225 C 0.6186(3) -0.0263(3) 1.2591(2) 0.1019 1.0000 Uani . . . .
C226 C 0.5599(3) 0.0316(3) 1.2620(2) 0.1019 1.0000 Uani . . . .
C227 C 0.5427(4) -0.1395(3) 1.2370(4) 0.1202 1.0000 Uani . . . .
C228 C 0.4769(4) -0.1277(3) 1.2118(4) 0.1708 1.0000 Uani . . . .
C229 C 0.5429(6) -0.1691(5) 1.2963(4) 0.1815 1.0000 Uani . . . .
C230 C 0.6019(4) -0.1858(3) 1.2001(4) 0.1621 1.0000 Uani . . . .
C231 C 0.6891(3) -0.0293(3) 1.2710(3) 0.1119 1.0000 Uani . . . .
C232 C 0.7497(4) -0.0924(3) 1.2573(4) 0.1438 1.0000 Uani . . . .
C233 C 0.6806(4) -0.0196(4) 1.3362(3) 0.1618 1.0000 Uani . . . .
C234 C 0.7033(3) 0.0220(3) 1.2372(3) 0.1247 1.0000 Uani . . . .
C241 C 0.4430(3) 0.1520(3) 1.2749(3) 0.0965 1.0000 Uani . . . .
C242 C 0.4388(3) 0.1640(3) 1.3302(3) 0.1072 1.0000 Uani . . . .
C243 C 0.4572(3) 0.2106(3) 1.3456(3) 0.1081 1.0000 Uani . . . .
C244 C 0.4787(3) 0.2435(3) 1.3027(3) 0.1176 1.0000 Uani . . . .
C245 C 0.4853(3) 0.2311(3) 1.2464(3) 0.1082 1.0000 Uani . . . .
C246 C 0.4673(3) 0.1851(3) 1.2327(3) 0.1007 1.0000 Uani . . . .
C247 C 0.4525(5) 0.2227(4) 1.4078(3) 0.1267 1.0000 Uani . . . .
C248 C 0.3761(6) 0.2477(5) 1.4326(4) 0.1941 1.0000 Uani . . . .
C249 C 0.4787(5) 0.2713(4) 1.4159(3) 0.1673 1.0000 Uani . . . .
C250 C 0.4948(5) 0.1642(4) 1.4375(3) 0.1554 1.0000 Uani . . . .
C251 C 0.5104(4) 0.2700(4) 1.2020(3) 0.1295 1.0000 Uani . . . .
C252 C 0.5271(4) 0.2430(4) 1.1446(3) 0.1432 1.0000 Uani . . . .
C253 C 0.5809(4) 0.2684(4) 1.2148(4) 0.1611 1.0000 Uani . . . .
C254 C 0.4555(4) 0.3384(3) 1.2043(3) 0.1452 1.0000 Uani . . . .
C261 C 0.3724(3) 0.0906(3) 1.3038(3) 0.1013 1.0000 Uani . . . .
C262 C 0.3030(3) 0.1285(3) 1.2995(3) 0.1005 1.0000 Uani . . . .
C263 C 0.2518(2) 0.1260(3) 1.3442(3) 0.1169 1.0000 Uani D . . .
C264 C 0.2732(5) 0.0885(4) 1.3902(3) 0.1242 1.0000 Uani . . . .
C265 C 0.3426(5) 0.0510(4) 1.3951(3) 0.1277 1.0000 Uani . . . .
C266 C 0.3913(4) 0.0523(3) 1.3515(3) 0.1100 1.0000 Uani . . . .
C267 C 0.1750(2) 0.16833(19) 1.33759(19) 0.1269 1.0000 Uani D . . .
C268 C 0.1554(3) 0.1470(4) 1.2883(3) 0.1351 0.722(6) Uani D P 6 1
C269 C 0.1275(3) 0.1649(4) 1.3911(3) 0.1362 0.722(6) Uani D P 6 1
C270 C 0.1637(4) 0.2360(3) 1.3273(4) 0.1341 0.722(6) Uani D P 6 1
C271 C 0.3641(5) 0.0125(4) 1.4500(3) 0.1360 1.0000 Uani . . . .
C272 C 0.3260(6) -0.0250(5) 1.4647(4) 0.1931 1.0000 Uani . . . .
C273 C 0.4449(5) -0.0330(5) 1.4442(4) 0.1935 1.0000 Uani . . . .
C274 C 0.3528(6) 0.0545(5) 1.4962(3) 0.2008 1.0000 Uani . . . .
C281 C 0.0040(3) 0.3176(3) 0.6577(2) 0.0919 1.0000 Uani . . . .
C282 C 0.0304(3) 0.2532(3) 0.6514(3) 0.1030 1.0000 Uani . . . .
C283 C 0.0580(3) 0.2257(2) 0.5979(2) 0.1033 1.0000 Uani D . . .
C284 C 0.0555(3) 0.2661(3) 0.5510(2) 0.0987 1.0000 Uani . . . .
C285 C 0.0297(3) 0.3298(3) 0.5561(2) 0.0968 1.0000 Uani . . . .
C286 C 0.0034(3) 0.3550(3) 0.6101(2) 0.0945 1.0000 Uani . . . .
C287 C 0.0887(2) 0.15372(17) 0.59007(16) 0.1122 1.0000 Uani D . . .
C288 C 0.0785(4) 0.1212(3) 0.6465(2) 0.1191 0.688(6) Uani D P 7 1
C289 C 0.1672(3) 0.1271(3) 0.5681(3) 0.1218 0.688(6) Uani D P 7 1
C290 C 0.0525(4) 0.1392(3) 0.5480(3) 0.1176 0.688(6) Uani D P 7 1
C291 C 0.0234(3) 0.3753(3) 0.5058(2) 0.1011 1.0000 Uani . . . .
C292 C 0.0581(4) 0.3396(3) 0.4505(3) 0.1263 1.0000 Uani . . . .
C293 C 0.0613(3) 0.4163(3) 0.5123(3) 0.1221 1.0000 Uani . . . .
C294 C -0.0532(3) 0.4178(3) 0.5032(3) 0.1173 1.0000 Uani . . . .
C300 C -0.0955(3) 0.3314(3) 0.7334(3) 0.0961 1.0000 Uani . . . .
C301 C -0.1388(3) 0.3421(3) 0.6940(2) 0.1049 1.0000 Uani . . . .
C302 C -0.1978(3) 0.3309(3) 0.7057(2) 0.1166 1.0000 Uani D . . .
C303 C -0.2104(3) 0.3077(3) 0.7572(3) 0.1115 1.0000 Uani . . . .
C304 C -0.1679(3) 0.2945(3) 0.8000(2) 0.1021 1.0000 Uani . . . .
C305 C -0.1101(3) 0.3078(3) 0.7864(3) 0.1010 1.0000 Uani . . . .
C306 C -0.2439(2) 0.3436(2) 0.65884(17) 0.1277 1.0000 Uani D . . .
C307 C -0.2736(5) 0.4133(3) 0.6414(4) 0.1372 0.634(7) Uani D P 8 1
C308 C -0.3039(4) 0.3266(5) 0.6799(3) 0.1309 0.634(7) Uani D P 8 1
C309 C -0.2009(4) 0.3042(5) 0.6074(3) 0.1440 0.634(7) Uani D P 8 1
C310 C -0.1816(4) 0.2650(3) 0.8559(3) 0.1149 1.0000 Uani . . . .
C311 C -0.2563(4) 0.3039(4) 0.8858(3) 0.1500 1.0000 Uani . . . .
C312 C -0.1739(4) 0.1984(4) 0.8446(3) 0.1487 1.0000 Uani . . . .
C313 C -0.1325(4) 0.2586(4) 0.8963(3) 0.1300 1.0000 Uani . . . .
C321 C -0.0481(3) 0.4148(3) 0.7180(2) 0.0924 1.0000 Uani . . . .
C322 C 0.0047(3) 0.4334(3) 0.7197(2) 0.0976 1.0000 Uani . . . .
C323 C -0.0070(3) 0.4954(3) 0.7178(2) 0.0988 1.0000 Uani . . . .
C324 C -0.0737(3) 0.5407(3) 0.7115(2) 0.1054 1.0000 Uani . . . .
C325 C -0.1286(3) 0.5250(3) 0.7094(2) 0.1026 1.0000 Uani . . . .
C326 C -0.1146(3) 0.4632(3) 0.7117(2) 0.0984 1.0000 Uani . . . .
C327 C 0.0523(3) 0.5148(3) 0.7188(3) 0.1075 1.0000 Uani . . . .
C328 C 0.1083(3) 0.4673(3) 0.7518(3) 0.1257 1.0000 Uani . . . .
C329 C 0.0872(5) 0.5153(5) 0.6588(3) 0.1742 1.0000 Uani . . . .
C330 C 0.0255(5) 0.5775(4) 0.7458(5) 0.1905 1.0000 Uani . . . .
C331 C -0.2019(3) 0.5795(3) 0.7026(3) 0.1150 1.0000 Uani . . . .
C332 C -0.2548(4) 0.5544(4) 0.7002(4) 0.1431 1.0000 Uani . . . .
C333 C -0.1949(4) 0.6143(3) 0.6467(3) 0.1300 1.0000 Uani . . . .
C334 C -0.2272(4) 0.6249(4) 0.7504(3) 0.1559 1.0000 Uani . . . .
C341 C 0.3172(4) 0.4711(3) 1.0996(3) 0.1532 0.426(6) Uani D P 1 2
N342 N 0.2586(5) 0.4655(3) 1.0996(3) 0.1519 0.426(6) Uani D P 1 2
C343 C 0.1977(5) 0.5061(4) 1.1252(4) 0.1556 0.426(6) Uani D P 1 2
C344 C 0.1931(5) 0.5553(4) 1.1562(3) 0.1618 0.426(6) Uani D P 1 2
C345 C 0.2542(6) 0.5620(4) 1.1571(4) 0.1666 0.426(6) Uani D P 1 2
C346 C 0.3178(5) 0.5189(3) 1.1289(3) 0.1614 0.426(6) Uani D P 1 2
C347 C 0.3818(6) 0.5241(4) 1.1276(4) 0.1652 0.426(6) Uani D P 1 2
C348 C 0.4417(5) 0.4819(4) 1.0998(4) 0.1650 0.426(6) Uani D P 1 2
C349 C 0.4427(4) 0.4311(4) 1.0708(3) 0.1551 0.426(6) Uani D P 1 2
C350 C 0.5035(5) 0.3866(4) 1.0410(3) 0.1559 0.426(6) Uani D P 1 2
C351 C 0.5023(5) 0.3360(4) 1.0161(3) 0.1493 0.426(6) Uani D P 1 2
C352 C 0.4382(5) 0.3343(3) 1.0187(3) 0.1435 0.426(6) Uani D P 1 2
N353 N 0.3810(4) 0.3777(3) 1.0462(3) 0.1418 0.426(6) Uani D P 1 2
C354 C 0.3812(4) 0.4251(3) 1.0715(3) 0.1498 0.426(6) Uani D P 1 2
C355 C 0.1302(5) 0.5053(3) 1.1272(3) 0.1609 0.426(6) Uani D P 1 2
C356 C 0.0705(5) 0.5599(4) 1.1348(6) 0.1661 0.426(6) Uani D P 1 2
C357 C 0.0072(5) 0.5651(4) 1.1189(7) 0.1653 0.426(6) Uani D P 1 2
C358 C 0.0042(6) 0.5118(4) 1.1045(7) 0.1631 0.426(6) Uani D P 1 2
C359 C 0.0626(6) 0.4554(4) 1.0993(9) 0.1666 0.426(6) Uani D P 1 2
C360 C 0.1268(6) 0.4528(3) 1.1112(10) 0.1622 0.426(6) Uani D P 1 2
O361 O -0.0598(6) 0.5156(5) 1.0915(5) 0.1689 0.426(6) Uani D P 1 2
C362 C -0.0761(12) 0.4649(8) 1.1017(4) 0.1620 0.426(6) Uani D P 1 2
C363 C -0.0781(11) 0.4396(8) 1.0468(4) 0.1569 0.426(6) Uani D P 1 2
C364 C -0.1087(8) 0.3928(5) 1.0526(4) 0.1518 0.426(6) Uani D P 1 2
C365 C -0.1086(5) 0.3658(4) 1.0009(5) 0.1403 0.426(6) Uani D P 1 2
C366 C -0.0425(4) 0.3137(3) 0.9782(4) 0.1288 0.426(6) Uani D P 1 2
C367 C -0.0261(3) 0.2525(3) 1.0084(3) 0.1357 0.426(6) Uani D P 1 2
C369 C 0.4398(4) 0.2800(3) 0.9947(2) 0.1328 0.426(6) Uani D P 1 2
C370 C 0.4921(4) 0.2227(4) 1.0017(3) 0.1275 0.426(6) Uani D P 1 2
C371 C 0.4929(3) 0.1679(3) 0.9807(3) 0.1241 0.426(6) Uani D P 1 2
C372 C 0.4378(3) 0.1738(2) 0.9564(3) 0.1279 0.426(6) Uani D P 1 2
C373 C 0.3833(3) 0.2309(3) 0.9511(3) 0.1309 0.426(6) Uani D P 1 2
C374 C 0.3834(4) 0.2842(3) 0.9735(3) 0.1294 0.426(6) Uani D P 1 2
C432 C 0.4467(7) 0.6175(4) 0.6300(8) 0.1384 0.231(7) Uani D P 2 2
C433 C 0.4683(9) 0.5294(11) 0.5688(4) 0.1461 0.231(7) Uani D P 2 2
C434 C 0.5328(4) 0.5090(9) 0.6503(7) 0.1453 0.231(7) Uani D P 2 2
C468 C 0.2324(4) 0.2630(4) 0.6917(3) 0.1284 0.721(7) Uani D P 3 2
C469 C 0.1832(4) 0.2979(3) 0.6011(4) 0.1477 0.721(7) Uani D P 3 2
C470 C 0.3060(4) 0.2195(3) 0.6010(4) 0.1288 0.721(7) Uani D P 3 2
C488 C -0.0696(6) 0.2912(5) 1.3821(3) 0.1463 0.757(15) Uani D P 4 2
C489 C -0.0893(6) 0.2288(3) 1.4656(3) 0.1531 0.757(15) Uani D P 4 2
C490 C -0.1901(3) 0.3190(4) 1.4319(5) 0.1475 0.757(15) Uani D P 4 2
C532 C 0.1644(5) -0.0322(5) 1.4057(4) 0.1757 0.766(7) Uani D P 5 2
C533 C 0.1342(6) -0.1097(3) 1.3671(4) 0.1768 0.766(7) Uani D P 5 2
C534 C 0.0411(4) -0.0145(4) 1.4152(3) 0.1750 0.766(7) Uani D P 5 2
C668 C 0.1691(4) 0.1934(7) 1.2770(4) 0.1351 0.278(6) Uani D P 6 2
C669 C 0.1318(4) 0.1308(4) 1.3516(8) 0.1282 0.278(6) Uani D P 6 2
C670 C 0.1453(4) 0.2239(5) 1.3772(6) 0.1336 0.278(6) Uani D P 6 2
C688 C 0.0337(4) 0.1300(3) 0.6132(5) 0.1168 0.312(6) Uani D P 7 2
C689 C 0.1514(5) 0.1200(3) 0.6213(5) 0.1136 0.312(6) Uani D P 7 2
C690 C 0.1117(7) 0.1379(3) 0.5276(3) 0.1132 0.312(6) Uani D P 7 2
C707 C -0.2213(6) 0.3780(7) 0.6090(4) 0.1279 0.366(7) Uani D P 8 2
C708 C -0.3200(4) 0.3840(7) 0.6814(4) 0.1476 0.366(7) Uani D P 8 2
C709 C -0.2371(8) 0.2813(4) 0.6384(5) 0.1379 0.366(7) Uani D P 8 2
H221 H 0.2614 0.5104 0.7580 0.1147 1.0000 Uiso R . . .
H241 H 0.3489 0.6250 0.6939 0.1382 1.0000 Uiso R . . .
H261 H 0.4415 0.4437 0.6547 0.1360 1.0000 Uiso R . . .
H281 H 0.1313 0.6654 0.7828 0.2890 1.0000 Uiso R . . .
H282 H 0.1662 0.5944 0.7730 0.2890 1.0000 Uiso R . . .
H283 H 0.1610 0.6401 0.7231 0.2890 1.0000 Uiso R . . .
H291 H 0.2110 0.6521 0.8521 0.2332 1.0000 Uiso R . . .
H292 H 0.2900 0.6190 0.8345 0.2332 1.0000 Uiso R . . .
H293 H 0.2471 0.5810 0.8430 0.2332 1.0000 Uiso R . . .
H301 H 0.1968 0.7266 0.7717 0.1637 1.0000 Uiso R . . .
H302 H 0.2757 0.6954 0.7535 0.1637 1.0000 Uiso R . . .
H303 H 0.2263 0.7028 0.7115 0.1637 1.0000 Uiso R . . .
H321 H 0.4660 0.6084 0.5632 0.1914 0.769(7) Uiso R P 2 1
H322 H 0.4000 0.6370 0.6061 0.1914 0.769(7) Uiso R P 2 1
H323 H 0.4072 0.5884 0.5643 0.1914 0.769(7) Uiso R P 2 1
H331 H 0.5496 0.4952 0.5745 0.1733 0.769(7) Uiso R P 2 1
H332 H 0.5338 0.4560 0.6237 0.1733 0.769(7) Uiso R P 2 1
H333 H 0.4899 0.4765 0.5755 0.1733 0.769(7) Uiso R P 2 1
H341 H 0.5375 0.5748 0.6422 0.1818 0.769(7) Uiso R P 2 1
H342 H 0.4707 0.6038 0.6842 0.1818 0.769(7) Uiso R P 2 1
H343 H 0.5218 0.5347 0.6907 0.1818 0.769(7) Uiso R P 2 1
H421 H 0.4452 0.3314 0.6251 0.1086 1.0000 Uiso R . . .
H441 H 0.6156 0.2407 0.7014 0.1122 1.0000 Uiso R . . .
H461 H 0.4364 0.3585 0.7893 0.1091 1.0000 Uiso R . . .
H481 H 0.5667 0.2019 0.5367 0.1679 1.0000 Uiso R . . .
H482 H 0.5361 0.1896 0.5959 0.1679 1.0000 Uiso R . . .
H483 H 0.4972 0.2515 0.5649 0.1679 1.0000 Uiso R . . .
H491 H 0.6738 0.1832 0.5670 0.1731 1.0000 Uiso R . . .
H492 H 0.6763 0.2172 0.6174 0.1731 1.0000 Uiso R . . .
H493 H 0.6472 0.1682 0.6267 0.1731 1.0000 Uiso R . . .
H501 H 0.6110 0.2850 0.5224 0.1621 1.0000 Uiso R . . .
H502 H 0.6088 0.3209 0.5732 0.1621 1.0000 Uiso R . . .
H503 H 0.5410 0.3324 0.5521 0.1621 1.0000 Uiso R . . .
H521 H 0.5381 0.2650 0.8906 0.1830 1.0000 Uiso R . . .
H522 H 0.4738 0.3049 0.8619 0.1830 1.0000 Uiso R . . .
H523 H 0.5148 0.2346 0.8496 0.1830 1.0000 Uiso R . . .
H531 H 0.5884 0.3385 0.8547 0.1601 1.0000 Uiso R . . .
H532 H 0.5956 0.3555 0.7919 0.1601 1.0000 Uiso R . . .
H533 H 0.5233 0.3777 0.8268 0.1601 1.0000 Uiso R . . .
H541 H 0.6556 0.2276 0.8366 0.1617 1.0000 Uiso R . . .
H542 H 0.6660 0.2410 0.7733 0.1617 1.0000 Uiso R . . .
H543 H 0.6349 0.1951 0.7955 0.1617 1.0000 Uiso R . . .
H621 H 0.3045 0.3184 0.6993 0.1204 1.0000 Uiso R . . .
H641 H 0.2525 0.3583 0.5429 0.1343 1.0000 Uiso R . . .
H661 H 0.3243 0.4618 0.6118 0.1167 1.0000 Uiso R . . .
H681 H 0.1704 0.2622 0.6773 0.1618 0.279(7) Uiso R P 3 1
H682 H 0.1976 0.2991 0.7076 0.1618 0.279(7) Uiso R P 3 1
H683 H 0.1488 0.3321 0.6636 0.1618 0.279(7) Uiso R P 3 1
H691 H 0.2161 0.2362 0.5753 0.1505 0.279(7) Uiso R P 3 1
H692 H 0.1940 0.3064 0.5629 0.1505 0.279(7) Uiso R P 3 1
H693 H 0.2692 0.2587 0.5444 0.1505 0.279(7) Uiso R P 3 1
H701 H 0.2938 0.1838 0.6501 0.1610 0.279(7) Uiso R P 3 1
H702 H 0.3197 0.2216 0.6807 0.1610 0.279(7) Uiso R P 3 1
H703 H 0.3460 0.2070 0.6182 0.1610 0.279(7) Uiso R P 3 1
H721 H 0.2333 0.5505 0.4982 0.1864 1.0000 Uiso R . . .
H722 H 0.2566 0.5367 0.5566 0.1864 1.0000 Uiso R . . .
H723 H 0.1923 0.5293 0.5466 0.1864 1.0000 Uiso R . . .
H731 H 0.2420 0.4675 0.4408 0.1911 1.0000 Uiso R . . .
H732 H 0.1986 0.4510 0.4906 0.1911 1.0000 Uiso R . . .
H733 H 0.2678 0.3998 0.4637 0.1911 1.0000 Uiso R . . .
H741 H 0.3473 0.4723 0.4554 0.2226 1.0000 Uiso R . . .
H742 H 0.3723 0.4590 0.5132 0.2226 1.0000 Uiso R . . .
H743 H 0.3773 0.4050 0.4792 0.2226 1.0000 Uiso R . . .
H821 H -0.0428 0.2060 1.3166 0.1196 1.0000 Uiso R . . .
H841 H -0.2094 0.2144 1.4247 0.1237 1.0000 Uiso R . . .
H861 H -0.1474 0.1098 1.2864 0.1106 1.0000 Uiso R . . .
H881 H -0.1050 0.3454 1.4017 0.1698 0.243(15) Uiso R P 4 1
H882 H -0.1479 0.3406 1.3592 0.1698 0.243(15) Uiso R P 4 1
H883 H -0.0692 0.2993 1.3530 0.1698 0.243(15) Uiso R P 4 1
H891 H -0.0502 0.2549 1.4671 0.1687 0.243(15) Uiso R P 4 1
H892 H -0.0654 0.1958 1.4673 0.1687 0.243(15) Uiso . P 4 1
H893 H -0.0150 0.2098 1.4176 0.1687 0.243(15) Uiso R P 4 1
H901 H -0.1796 0.3197 1.4814 0.1701 0.243(15) Uiso R P 4 1
H902 H -0.1913 0.2606 1.4796 0.1701 0.243(15) Uiso R P 4 1
H903 H -0.2216 0.3151 1.4380 0.1701 0.243(15) Uiso R P 4 1
H921 H -0.3287 0.1536 1.4374 0.1742 1.0000 Uiso R . . .
H922 H -0.2664 0.1552 1.4586 0.1742 1.0000 Uiso R . . .
H923 H -0.3138 0.2113 1.4254 0.1742 1.0000 Uiso R . . .
H931 H -0.2513 0.0540 1.3913 0.1781 1.0000 Uiso R . . .
H932 H -0.1877 0.0549 1.4107 0.1781 1.0000 Uiso R . . .
H933 H -0.1886 0.0486 1.3481 0.1781 1.0000 Uiso R . . .
H941 H -0.3272 0.1445 1.3349 0.1615 1.0000 Uiso R . . .
H942 H -0.3101 0.2008 1.3210 0.1615 1.0000 Uiso R . . .
H943 H -0.2627 0.1375 1.2932 0.1615 1.0000 Uiso R . . .
H1011 H -0.0131 0.0089 1.2208 0.1225 1.0000 Uiso R . . .
H1031 H -0.1419 0.0420 1.1061 0.1345 1.0000 Uiso R . . .
H1051 H -0.1270 0.1861 1.1682 0.1179 1.0000 Uiso R . . .
H1071 H -0.0060 -0.1356 1.2030 0.1985 1.0000 Uiso R . . .
H1072 H -0.0541 -0.0788 1.2398 0.1985 1.0000 Uiso R . . .
H1073 H 0.0179 -0.0856 1.2124 0.1985 1.0000 Uiso R . . .
H1081 H -0.0947 -0.1158 1.1485 0.2225 1.0000 Uiso R . . .
H1082 H -0.1449 -0.0583 1.1836 0.2225 1.0000 Uiso R . . .
H1083 H -0.1311 -0.0519 1.1195 0.2225 1.0000 Uiso R . . .
H1091 H 0.0172 -0.1220 1.1019 0.1699 1.0000 Uiso R . . .
H1092 H 0.0397 -0.0704 1.1089 0.1699 1.0000 Uiso R . . .
H1093 H -0.0182 -0.0575 1.0737 0.1699 1.0000 Uiso R . . .
H1111 H -0.2977 0.1859 1.0887 0.2050 1.0000 Uiso R . . .
H1112 H -0.2812 0.1707 1.1492 0.2050 1.0000 Uiso R . . .
H1113 H -0.2570 0.1176 1.1072 0.2050 1.0000 Uiso R . . .
H1121 H -0.2053 0.1712 1.0099 0.1712 1.0000 Uiso R . . .
H1122 H -0.1299 0.1482 1.0206 0.1712 1.0000 Uiso R . . .
H1123 H -0.1644 0.1032 1.0290 0.1712 1.0000 Uiso R . . .
H1131 H -0.2446 0.2580 1.0758 0.1859 1.0000 Uiso R . . .
H1132 H -0.2268 0.2452 1.1360 0.1859 1.0000 Uiso R . . .
H1133 H -0.1694 0.2364 1.0863 0.1859 1.0000 Uiso R . . .
H1221 H 0.0908 0.0767 1.1796 0.1365 1.0000 Uiso R . . .
H1241 H 0.2053 -0.0518 1.2833 0.1546 1.0000 Uiso R . . .
H1261 H -0.0004 0.0560 1.3345 0.1294 1.0000 Uiso R . . .
H1281 H 0.3274 -0.0310 1.1822 0.2435 1.0000 Uiso R . . .
H1282 H 0.2939 -0.0526 1.2355 0.2435 1.0000 Uiso R . . .
H1283 H 0.2798 0.0166 1.2275 0.2435 1.0000 Uiso R . . .
H1291 H 0.2719 -0.0776 1.1225 0.1976 1.0000 Uiso R . . .
H1292 H 0.2383 -0.0987 1.1761 0.1976 1.0000 Uiso R . . .
H1293 H 0.1930 -0.0561 1.1329 0.1976 1.0000 Uiso R . . .
H1301 H 0.2566 0.0307 1.1102 0.1758 1.0000 Uiso R . . .
H1302 H 0.2097 0.0802 1.1544 0.1758 1.0000 Uiso R . . .
H1303 H 0.1776 0.0529 1.1182 0.1758 1.0000 Uiso R . . .
H1321 H 0.1915 -0.1092 1.4124 0.2016 0.234(7) Uiso R P 5 1
H1322 H 0.2139 -0.0647 1.3738 0.2016 0.234(7) Uiso R P 5 1
H1323 H 0.2002 -0.1146 1.3485 0.2016 0.234(7) Uiso R P 5 1
H1331 H 0.0696 -0.0979 1.4189 0.2025 0.234(7) Uiso R P 5 1
H1332 H 0.0188 -0.0464 1.3841 0.2025 0.234(7) Uiso R P 5 1
H1333 H 0.0797 -0.1034 1.3548 0.2025 0.234(7) Uiso R P 5 1
H1341 H 0.0918 -0.0157 1.4599 0.2059 0.234(7) Uiso R P 5 1
H1342 H 0.1153 0.0277 1.4207 0.2059 0.234(7) Uiso R P 5 1
H1343 H 0.0407 0.0349 1.4246 0.2059 0.234(7) Uiso R P 5 1
H1441 H 0.2259 0.5687 1.1826 0.1845 0.574(6) Uiso R P 1 1
H1451 H 0.3329 0.5733 1.1761 0.1969 0.574(6) Uiso R P 1 1
H1471 H 0.4595 0.5296 1.1398 0.1991 0.574(6) Uiso R P 1 1
H1481 H 0.5556 0.4556 1.0868 0.2014 0.574(6) Uiso R P 1 1
H1501 H 0.6074 0.3609 1.0268 0.1900 0.574(6) Uiso R P 1 1
H1511 H 0.5945 0.2827 0.9828 0.1923 0.574(6) Uiso R P 1 1
H1561 H 0.1365 0.5799 1.1568 0.1801 0.574(6) Uiso R P 1 1
H1571 H 0.0289 0.5881 1.1353 0.1817 0.574(6) Uiso R P 1 1
H1591 H 0.1252 0.4078 1.0916 0.1786 0.574(6) Uiso R P 1 1
H1601 H 0.2342 0.4083 1.0943 0.1825 0.574(6) Uiso R P 1 1
H1621 H 0.0231 0.4132 1.1118 0.1985 0.574(6) Uiso R P 1 1
H1622 H 0.0388 0.4347 1.0516 0.1985 0.574(6) Uiso R P 1 1
H1631 H -0.0963 0.4770 1.1035 0.2200 0.574(6) Uiso R P 1 1
H1632 H -0.0722 0.4773 1.0401 0.2200 0.574(6) Uiso R P 1 1
H1641 H -0.1060 0.3934 1.0898 0.2319 0.574(6) Uiso R P 1 1
H1642 H -0.0270 0.3593 1.0731 0.2319 0.574(6) Uiso R P 1 1
H1651 H -0.0762 0.4182 0.9862 0.2604 0.574(6) Uiso R P 1 1
H1652 H -0.1191 0.3821 1.0096 0.2604 0.574(6) Uiso R P 1 1
H1661 H 0.0207 0.3222 0.9845 0.2430 0.574(6) Uiso R P 1 1
H1662 H -0.0258 0.3241 0.9421 0.2430 0.574(6) Uiso R P 1 1
H1671 H -0.0331 0.2674 1.0473 0.2078 0.574(6) Uiso R P 1 1
H1672 H -0.0569 0.2567 0.9943 0.2078 0.574(6) Uiso R P 1 1
H1701 H 0.5678 0.1960 1.0039 0.1725 0.574(6) Uiso R P 1 1
H1711 H 0.5500 0.1137 0.9685 0.1662 0.574(6) Uiso R P 1 1
H1731 H 0.3546 0.2377 0.9518 0.1717 0.574(6) Uiso R P 1 1
H1741 H 0.3827 0.3197 0.9690 0.1772 0.574(6) Uiso R P 1 1
H1761 H 0.4922 0.0501 0.9766 0.1641 1.0000 Uiso R . . .
H1762 H 0.5333 0.0586 0.9210 0.1641 1.0000 Uiso R . . .
H1771 H 0.5088 -0.0258 0.9146 0.1577 1.0000 Uiso R . . .
H1772 H 0.4716 0.0266 0.8734 0.1577 1.0000 Uiso R . . .
H1781 H 0.4053 0.0043 0.9741 0.1561 1.0000 Uiso R . . .
H1782 H 0.3686 0.0544 0.9309 0.1561 1.0000 Uiso R . . .
H1791 H 0.4284 -0.0689 0.9083 0.1767 1.0000 Uiso R . . .
H1792 H 0.3768 -0.0159 0.8751 0.1767 1.0000 Uiso R . . .
H1801 H 0.3399 -0.0573 0.9788 0.1837 1.0000 Uiso R . . .
H1802 H 0.3217 -0.0720 0.9245 0.1837 1.0000 Uiso R . . .
H1811 H 0.2642 0.0449 0.9731 0.1848 1.0000 Uiso R . . .
H1812 H 0.2486 0.0329 0.9166 0.1848 1.0000 Uiso R . . .
H1831 H 0.1587 0.1192 0.9658 0.1779 1.0000 Uiso R . . .
H1851 H -0.0279 0.1660 1.0616 0.1709 1.0000 Uiso R . . .
H1861 H 0.0040 0.0615 1.0828 0.1759 1.0000 Uiso R . . .
H1871 H 0.1109 -0.0156 1.0458 0.1772 1.0000 Uiso R . . .
H2221 H 0.4489 -0.0175 1.2380 0.1198 1.0000 Uiso R . . .
H2241 H 0.6524 -0.1195 1.2492 0.1326 1.0000 Uiso R . . .
H2261 H 0.5637 0.0682 1.2691 0.1206 1.0000 Uiso R . . .
H2281 H 0.4744 -0.1660 1.2093 0.2051 1.0000 Uiso R . . .
H2282 H 0.4373 -0.1003 1.2349 0.2051 1.0000 Uiso R . . .
H2283 H 0.4790 -0.1097 1.1758 0.2051 1.0000 Uiso R . . .
H2291 H 0.5392 -0.2069 1.2949 0.2168 1.0000 Uiso R . . .
H2292 H 0.5849 -0.1773 1.3090 0.2168 1.0000 Uiso R . . .
H2293 H 0.5055 -0.1416 1.3211 0.2168 1.0000 Uiso R . . .
H2301 H 0.5958 -0.2225 1.1984 0.1912 1.0000 Uiso R . . .
H2302 H 0.6434 -0.1958 1.2146 0.1912 1.0000 Uiso R . . .
H2303 H 0.6043 -0.1682 1.1639 0.1912 1.0000 Uiso R . . .
H2321 H 0.7906 -0.0919 1.2651 0.1705 1.0000 Uiso R . . .
H2322 H 0.7418 -0.1239 1.2792 0.1705 1.0000 Uiso R . . .
H2323 H 0.7545 -0.1007 1.2190 0.1705 1.0000 Uiso R . . .
H2331 H 0.7219 -0.0211 1.3452 0.1895 1.0000 Uiso R . . .
H2332 H 0.6711 -0.0512 1.3563 0.1895 1.0000 Uiso R . . .
H2333 H 0.6437 0.0198 1.3457 0.1895 1.0000 Uiso R . . .
H2341 H 0.7456 0.0202 1.2443 0.1498 1.0000 Uiso R . . .
H2342 H 0.6671 0.0613 1.2478 0.1498 1.0000 Uiso R . . .
H2343 H 0.7059 0.0163 1.1987 0.1498 1.0000 Uiso R . . .
H2421 H 0.4236 0.1412 1.3583 0.1285 1.0000 Uiso R . . .
H2441 H 0.4898 0.2753 1.3120 0.1383 1.0000 Uiso R . . .
H2461 H 0.4713 0.1762 1.1947 0.1192 1.0000 Uiso R . . .
H2481 H 0.3713 0.2555 1.4709 0.2358 1.0000 Uiso R . . .
H2482 H 0.3504 0.2852 1.4139 0.2358 1.0000 Uiso R . . .
H2483 H 0.3595 0.2180 1.4283 0.2358 1.0000 Uiso R . . .
H2491 H 0.4752 0.2768 1.4546 0.1963 1.0000 Uiso R . . .
H2492 H 0.5253 0.2572 1.3994 0.1963 1.0000 Uiso R . . .
H2493 H 0.4515 0.3097 1.3992 0.1963 1.0000 Uiso R . . .
H2501 H 0.4911 0.1730 1.4754 0.1833 1.0000 Uiso R . . .
H2502 H 0.5416 0.1486 1.4211 0.1833 1.0000 Uiso R . . .
H2503 H 0.4784 0.1340 1.4349 0.1833 1.0000 Uiso R . . .
H2521 H 0.5424 0.2677 1.1187 0.1688 1.0000 Uiso R . . .
H2522 H 0.5622 0.2017 1.1445 0.1688 1.0000 Uiso R . . .
H2523 H 0.4870 0.2431 1.1344 0.1688 1.0000 Uiso R . . .
H2531 H 0.5954 0.2922 1.1874 0.1895 1.0000 Uiso R . . .
H2532 H 0.5735 0.2855 1.2504 0.1895 1.0000 Uiso R . . .
H2533 H 0.6153 0.2267 1.2144 0.1895 1.0000 Uiso R . . .
H2541 H 0.4708 0.3623 1.1774 0.1745 1.0000 Uiso R . . .
H2542 H 0.4489 0.3544 1.2402 0.1745 1.0000 Uiso R . . .
H2543 H 0.4134 0.3406 1.1966 0.1745 1.0000 Uiso R . . .
H2621 H 0.2900 0.1549 1.2680 0.1200 1.0000 Uiso R . . .
H2641 H 0.2393 0.0883 1.4199 0.1452 1.0000 Uiso R . . .
H2661 H 0.4385 0.0267 1.3538 0.1324 1.0000 Uiso R . . .
H2681 H 0.1087 0.1724 1.2839 0.1606 0.722(6) Uiso R P 6 1
H2682 H 0.1620 0.1052 1.2950 0.1606 0.722(6) Uiso R P 6 1
H2683 H 0.1843 0.1492 1.2555 0.1606 0.722(6) Uiso R P 6 1
H2691 H 0.0806 0.1905 1.3875 0.1652 0.722(6) Uiso R P 6 1
H2692 H 0.1394 0.1785 1.4215 0.1652 0.722(6) Uiso R P 6 1
H2693 H 0.1342 0.1231 1.3974 0.1652 0.722(6) Uiso R P 6 1
H2701 H 0.1171 0.2622 1.3231 0.1601 0.722(6) Uiso R P 6 1
H2702 H 0.1755 0.2493 1.3578 0.1601 0.722(6) Uiso R P 6 1
H2703 H 0.1927 0.2380 1.2943 0.1601 0.722(6) Uiso R P 6 1
H2721 H 0.3395 -0.0482 1.4977 0.2317 1.0000 Uiso R . . .
H2722 H 0.2781 0.0014 1.4706 0.2317 1.0000 Uiso R . . .
H2723 H 0.3358 -0.0526 1.4353 0.2317 1.0000 Uiso R . . .
H2731 H 0.4556 -0.0553 1.4781 0.2350 1.0000 Uiso R . . .
H2732 H 0.4701 -0.0089 1.4359 0.2350 1.0000 Uiso R . . .
H2733 H 0.4568 -0.0615 1.4152 0.2350 1.0000 Uiso R . . .
H2741 H 0.3663 0.0306 1.5289 0.2434 1.0000 Uiso R . . .
H2742 H 0.3799 0.0766 1.4858 0.2434 1.0000 Uiso R . . .
H2743 H 0.3057 0.0830 1.5031 0.2434 1.0000 Uiso R . . .
H2821 H 0.0302 0.2274 0.6832 0.1227 1.0000 Uiso R . . .
H2841 H 0.0718 0.2487 0.5150 0.1168 1.0000 Uiso R . . .
H2861 H -0.0152 0.3986 0.6142 0.1113 1.0000 Uiso R . . .
H2881 H 0.0971 0.0775 0.6422 0.1427 0.688(6) Uiso R P 7 1
H2882 H 0.1010 0.1300 0.6724 0.1427 0.688(6) Uiso R P 7 1
H2883 H 0.0307 0.1371 0.6597 0.1427 0.688(6) Uiso R P 7 1
H2891 H 0.1865 0.0835 0.5631 0.1454 0.688(6) Uiso R P 7 1
H2892 H 0.1894 0.1359 0.5942 0.1454 0.688(6) Uiso R P 7 1
H2893 H 0.1733 0.1468 0.5335 0.1454 0.688(6) Uiso R P 7 1
H2901 H 0.0708 0.0957 0.5429 0.1401 0.688(6) Uiso R P 7 1
H2902 H 0.0048 0.1551 0.5614 0.1401 0.688(6) Uiso R P 7 1
H2903 H 0.0590 0.1589 0.5135 0.1401 0.688(6) Uiso R P 7 1
H2921 H 0.0535 0.3684 0.4205 0.1496 1.0000 Uiso R . . .
H2922 H 0.1055 0.3144 0.4525 0.1496 1.0000 Uiso R . . .
H2923 H 0.0366 0.3142 0.4449 0.1496 1.0000 Uiso R . . .
H2931 H 0.0568 0.4441 0.4815 0.1442 1.0000 Uiso R . . .
H2932 H 0.0415 0.4393 0.5456 0.1442 1.0000 Uiso R . . .
H2933 H 0.1086 0.3902 0.5138 0.1442 1.0000 Uiso R . . .
H2941 H -0.0572 0.4459 0.4726 0.1387 1.0000 Uiso R . . .
H2942 H -0.0734 0.4405 0.5366 0.1387 1.0000 Uiso R . . .
H2943 H -0.0761 0.3932 0.4986 0.1387 1.0000 Uiso R . . .
H3011 H -0.1285 0.3575 0.6582 0.1262 1.0000 Uiso R . . .
H3031 H -0.2498 0.2997 0.7654 0.1335 1.0000 Uiso R . . .
H3051 H -0.0806 0.3005 0.8135 0.1195 1.0000 Uiso R . . .
H3071 H -0.3018 0.4217 0.6132 0.1627 0.634(7) Uiso R P 8 1
H3072 H -0.3000 0.4374 0.6731 0.1627 0.634(7) Uiso R P 8 1
H3073 H -0.2364 0.4235 0.6281 0.1627 0.634(7) Uiso R P 8 1
H3081 H -0.3324 0.3343 0.6520 0.1580 0.634(7) Uiso R P 8 1
H3082 H -0.3303 0.3510 0.7114 0.1580 0.634(7) Uiso R P 8 1
H3083 H -0.2858 0.2839 0.6903 0.1580 0.634(7) Uiso R P 8 1
H3091 H -0.2284 0.3116 0.5788 0.1740 0.634(7) Uiso R P 8 1
H3092 H -0.1640 0.3148 0.5942 0.1740 0.634(7) Uiso R P 8 1
H3093 H -0.1831 0.2615 0.6179 0.1740 0.634(7) Uiso R P 8 1
H3111 H -0.2632 0.2844 0.9202 0.1781 1.0000 Uiso R . . .
H3112 H -0.2626 0.3447 0.8922 0.1781 1.0000 Uiso R . . .
H3113 H -0.2885 0.3059 0.8629 0.1781 1.0000 Uiso R . . .
H3121 H -0.1824 0.1793 0.8789 0.1743 1.0000 Uiso R . . .
H3122 H -0.1286 0.1740 0.8271 0.1743 1.0000 Uiso R . . .
H3123 H -0.2061 0.2019 0.8212 0.1743 1.0000 Uiso R . . .
H3131 H -0.1436 0.2401 0.9301 0.1518 1.0000 Uiso R . . .
H3132 H -0.1368 0.2986 0.9035 0.1518 1.0000 Uiso R . . .
H3133 H -0.0865 0.2334 0.8806 0.1518 1.0000 Uiso R . . .
H3221 H 0.0498 0.4022 0.7225 0.1168 1.0000 Uiso R . . .
H3241 H -0.0823 0.5832 0.7089 0.1249 1.0000 Uiso R . . .
H3261 H -0.1508 0.4522 0.7090 0.1178 1.0000 Uiso R . . .
H3281 H 0.1434 0.4805 0.7519 0.1515 1.0000 Uiso R . . .
H3282 H 0.0886 0.4641 0.7889 0.1515 1.0000 Uiso R . . .
H3283 H 0.1275 0.4280 0.7346 0.1515 1.0000 Uiso R . . .
H3291 H 0.1234 0.5271 0.6588 0.2125 1.0000 Uiso R . . .
H3292 H 0.0543 0.5444 0.6371 0.2125 1.0000 Uiso R . . .
H3293 H 0.1053 0.4752 0.6434 0.2125 1.0000 Uiso R . . .
H3301 H 0.0625 0.5881 0.7462 0.2212 1.0000 Uiso R . . .
H3302 H 0.0048 0.5755 0.7829 0.2212 1.0000 Uiso R . . .
H3303 H -0.0076 0.6082 0.7254 0.2212 1.0000 Uiso R . . .
H3321 H -0.2981 0.5879 0.6960 0.1724 1.0000 Uiso R . . .
H3322 H -0.2590 0.5320 0.7336 0.1724 1.0000 Uiso R . . .
H3323 H -0.2398 0.5275 0.6695 0.1724 1.0000 Uiso R . . .
H3331 H -0.2384 0.6471 0.6417 0.1540 1.0000 Uiso R . . .
H3332 H -0.1628 0.6308 0.6476 0.1540 1.0000 Uiso R . . .
H3333 H -0.1793 0.5862 0.6168 0.1540 1.0000 Uiso R . . .
H3341 H -0.2711 0.6573 0.7458 0.1821 1.0000 Uiso R . . .
H3342 H -0.1956 0.6420 0.7509 0.1821 1.0000 Uiso R . . .
H3343 H -0.2305 0.6033 0.7845 0.1821 1.0000 Uiso R . . .
H3441 H 0.1511 0.5848 1.1751 0.1845 0.426(6) Uiso R P 1 2
H3451 H 0.2540 0.5944 1.1771 0.1874 0.426(6) Uiso R P 1 2
H3471 H 0.3814 0.5566 1.1477 0.1899 0.426(6) Uiso R P 1 2
H3481 H 0.4838 0.4843 1.1005 0.2001 0.426(6) Uiso R P 1 2
H3501 H 0.5454 0.3892 1.0418 0.1990 0.426(6) Uiso R P 1 2
H3511 H 0.5439 0.3062 0.9970 0.1857 0.426(6) Uiso R P 1 2
H3561 H 0.0724 0.5955 1.1472 0.1945 0.426(6) Uiso R P 1 2
H3571 H -0.0324 0.6038 1.1198 0.1949 0.426(6) Uiso R P 1 2
H3591 H 0.0605 0.4179 1.0926 0.1940 0.426(6) Uiso R P 1 2
H3601 H 0.1687 0.4182 1.0989 0.1893 0.426(6) Uiso R P 1 2
H3621 H -0.1190 0.4764 1.1249 0.1921 0.426(6) Uiso R P 1 2
H3622 H -0.0407 0.4336 1.1197 0.1921 0.426(6) Uiso R P 1 2
H3631 H -0.1059 0.4738 1.0256 0.1873 0.426(6) Uiso R P 1 2
H3632 H -0.0328 0.4206 1.0273 0.1873 0.426(6) Uiso R P 1 2
H3641 H -0.1541 0.4114 1.0721 0.1830 0.426(6) Uiso R P 1 2
H3642 H -0.0809 0.3582 1.0733 0.1830 0.426(6) Uiso R P 1 2
H3651 H -0.1437 0.3519 1.0047 0.1699 0.426(6) Uiso R P 1 2
H3652 H -0.1186 0.3994 0.9749 0.1699 0.426(6) Uiso R P 1 2
H3661 H -0.0069 0.3253 0.9810 0.1523 0.426(6) Uiso R P 1 2
H3662 H -0.0425 0.3071 0.9404 0.1523 0.426(6) Uiso R P 1 2
H3671 H -0.0352 0.2599 1.0472 0.1616 0.426(6) Uiso R P 1 2
H3672 H -0.0545 0.2351 0.9992 0.1616 0.426(6) Uiso R P 1 2
H3701 H 0.5306 0.2193 1.0174 0.1626 0.426(6) Uiso R P 1 2
H3711 H 0.5277 0.1276 0.9869 0.1559 0.426(6) Uiso R P 1 2
H3731 H 0.3515 0.2375 0.9261 0.1575 0.426(6) Uiso R P 1 2
H3741 H 0.3421 0.3216 0.9770 0.1593 0.426(6) Uiso R P 1 2
H4321 H 0.4816 0.6256 0.6072 0.1646 0.231(7) Uiso R P 2 2
H4322 H 0.4439 0.6284 0.6672 0.1646 0.231(7) Uiso R P 2 2
H4323 H 0.4039 0.6415 0.6171 0.1646 0.231(7) Uiso R P 2 2
H4331 H 0.5034 0.5367 0.5454 0.1741 0.231(7) Uiso R P 2 2
H4332 H 0.4254 0.5536 0.5560 0.1741 0.231(7) Uiso R P 2 2
H4333 H 0.4785 0.4867 0.5681 0.1741 0.231(7) Uiso R P 2 2
H4341 H 0.5684 0.5161 0.6276 0.1745 0.231(7) Uiso R P 2 2
H4342 H 0.5296 0.5202 0.6875 0.1745 0.231(7) Uiso R P 2 2
H4343 H 0.5427 0.4663 0.6494 0.1745 0.231(7) Uiso R P 2 2
H4681 H 0.2181 0.2306 0.6957 0.1528 0.721(7) Uiso R P 3 2
H4682 H 0.2729 0.2504 0.7083 0.1528 0.721(7) Uiso R P 3 2
H4683 H 0.1971 0.2992 0.7094 0.1528 0.721(7) Uiso R P 3 2
H4691 H 0.1684 0.2659 0.6043 0.1749 0.721(7) Uiso R P 3 2
H4692 H 0.1480 0.3340 0.6191 0.1749 0.721(7) Uiso R P 3 2
H4693 H 0.1927 0.3073 0.5629 0.1749 0.721(7) Uiso R P 3 2
H4701 H 0.2923 0.1868 0.6042 0.1572 0.721(7) Uiso R P 3 2
H4702 H 0.3463 0.2071 0.6179 0.1572 0.721(7) Uiso R P 3 2
H4703 H 0.3152 0.2291 0.5629 0.1572 0.721(7) Uiso R P 3 2
H4881 H -0.0644 0.3185 1.4051 0.1706 0.757(15) Uiso R P 4 2
H4882 H -0.0262 0.2575 1.3716 0.1706 0.757(15) Uiso R P 4 2
H4883 H -0.0876 0.3131 1.3497 0.1706 0.757(15) Uiso R P 4 2
H4891 H -0.0842 0.2554 1.4894 0.1794 0.757(15) Uiso R P 4 2
H4892 H -0.1201 0.2131 1.4848 0.1794 0.757(15) Uiso R P 4 2
H4893 H -0.0458 0.1952 1.4549 0.1794 0.757(15) Uiso R P 4 2
H4901 H -0.1859 0.3465 1.4553 0.1724 0.757(15) Uiso R P 4 2
H4902 H -0.2205 0.3031 1.4512 0.1724 0.757(15) Uiso R P 4 2
H4903 H -0.2077 0.3408 1.3994 0.1724 0.757(15) Uiso R P 4 2
H5321 H 0.1695 -0.0543 1.4401 0.2097 0.766(7) Uiso R P 5 2
H5322 H 0.1499 0.0106 1.4120 0.2097 0.766(7) Uiso R P 5 2
H5323 H 0.2072 -0.0480 1.3820 0.2097 0.766(7) Uiso R P 5 2
H5331 H 0.1390 -0.1325 1.4012 0.2102 0.766(7) Uiso R P 5 2
H5332 H 0.1770 -0.1252 1.3435 0.2102 0.766(7) Uiso R P 5 2
H5333 H 0.1008 -0.1140 1.3495 0.2102 0.766(7) Uiso R P 5 2
H5341 H 0.0451 -0.0364 1.4497 0.2117 0.766(7) Uiso R P 5 2
H5342 H 0.0269 0.0283 1.4215 0.2117 0.766(7) Uiso R P 5 2
H5343 H 0.0080 -0.0190 1.3975 0.2117 0.766(7) Uiso R P 5 2
H6681 H 0.1226 0.2192 1.2725 0.1622 0.278(6) Uiso R P 6 2
H6682 H 0.1955 0.2164 1.2681 0.1622 0.278(6) Uiso R P 6 2
H6683 H 0.1870 0.1589 1.2531 0.1622 0.278(6) Uiso R P 6 2
H6691 H 0.0849 0.1561 1.3477 0.1548 0.278(6) Uiso R P 6 2
H6692 H 0.1351 0.1161 1.3889 0.1548 0.278(6) Uiso R P 6 2
H6693 H 0.1497 0.0965 1.3274 0.1548 0.278(6) Uiso R P 6 2
H6701 H 0.0986 0.2500 1.3735 0.1607 0.278(6) Uiso R P 6 2
H6702 H 0.1486 0.2090 1.4144 0.1607 0.278(6) Uiso R P 6 2
H6703 H 0.1717 0.2468 1.3680 0.1607 0.278(6) Uiso R P 6 2
H6881 H 0.0518 0.0864 0.6087 0.1394 0.312(6) Uiso R P 7 2
H6882 H 0.0201 0.1394 0.6516 0.1394 0.312(6) Uiso R P 7 2
H6883 H -0.0050 0.1505 0.5940 0.1394 0.312(6) Uiso R P 7 2
H6891 H 0.1705 0.0763 0.6168 0.1366 0.312(6) Uiso R P 7 2
H6892 H 0.1374 0.1294 0.6597 0.1366 0.312(6) Uiso R P 7 2
H6893 H 0.1848 0.1345 0.6067 0.1366 0.312(6) Uiso R P 7 2
H6901 H 0.1305 0.0944 0.5223 0.1363 0.312(6) Uiso R P 7 2
H6902 H 0.1453 0.1524 0.5133 0.1363 0.312(6) Uiso R P 7 2
H6903 H 0.0728 0.1584 0.5087 0.1363 0.312(6) Uiso R P 7 2
H7071 H -0.2490 0.3861 0.5804 0.1519 0.366(7) Uiso R P 8 2
H7072 H -0.2246 0.4161 0.6209 0.1519 0.366(7) Uiso R P 8 2
H7073 H -0.1748 0.3521 0.5951 0.1519 0.366(7) Uiso R P 8 2
H7081 H -0.3486 0.3921 0.6535 0.1767 0.366(7) Uiso R P 8 2
H7082 H -0.3230 0.4220 0.6931 0.1767 0.366(7) Uiso R P 8 2
H7083 H -0.3346 0.3636 0.7122 0.1767 0.366(7) Uiso R P 8 2
H7091 H -0.2650 0.2885 0.6101 0.1636 0.366(7) Uiso R P 8 2
H7092 H -0.2520 0.2613 0.6693 0.1636 0.366(7) Uiso R P 8 2
H7093 H -0.1905 0.2557 0.6245 0.1636 0.366(7) Uiso R P 8 2

loop_
_atom_site_aniso_label
_atom_site_aniso_U_11
_atom_site_aniso_U_22
_atom_site_aniso_U_33
_atom_site_aniso_U_23
_atom_site_aniso_U_13
_atom_site_aniso_U_12
C1 0.089(4) 0.085(4) 0.104(4) -0.012(3) -0.017(3) -0.036(3)
C2 0.090(4) 0.100(4) 0.109(5) -0.016(4) -0.005(4) -0.036(3)
C3 0.105(5) 0.092(4) 0.106(5) -0.011(4) 0.010(4) -0.033(4)
C4 0.120(5) 0.094(5) 0.149(7) -0.030(5) 0.011(5) -0.036(4)
C5 0.125(6) 0.116(6) 0.130(7) -0.025(5) 0.031(5) -0.043(5)
C6 0.145(6) 0.114(6) 0.135(7) -0.037(5) 0.036(6) -0.053(5)
C7 0.147(6) 0.122(6) 0.136(7) -0.043(5) 0.027(6) -0.059(5)
C8 0.146(6) 0.113(5) 0.142(7) -0.036(5) 0.026(5) -0.063(5)
C9 0.137(6) 0.131(6) 0.111(5) -0.021(4) 0.015(5) -0.080(5)
C10 0.107(5) 0.121(5) 0.119(6) -0.011(4) -0.026(4) -0.054(4)
C11 0.109(4) 0.114(5) 0.106(5) -0.009(4) -0.033(4) -0.054(4)
C12 0.101(4) 0.112(5) 0.111(5) -0.015(4) -0.023(4) -0.055(4)
C13 0.098(4) 0.096(4) 0.114(5) -0.018(4) -0.032(3) -0.042(4)
C14 0.101(4) 0.088(4) 0.100(4) -0.001(3) -0.037(3) -0.043(3)
C21 0.097(4) 0.095(4) 0.107(4) -0.012(3) -0.023(3) -0.042(4)
C22 0.101(4) 0.098(4) 0.103(4) -0.004(3) -0.032(3) -0.050(4)
C23 0.118(5) 0.095(4) 0.102(4) -0.008(3) -0.032(4) -0.049(4)
C24 0.143(6) 0.113(5) 0.123(5) 0.005(4) -0.034(5) -0.079(5)
C25 0.137(4) 0.115(4) 0.168(5) -0.019(4) -0.013(3) -0.076(3)
C26 0.111(5) 0.109(5) 0.125(5) -0.008(4) -0.008(4) -0.051(4)
C27 0.132(6) 0.105(5) 0.162(7) -0.020(5) -0.014(5) -0.058(4)
C28 0.122(7) 0.130(7) 0.45(2) -0.078(9) 0.010(9) -0.047(6)
C29 0.307(13) 0.127(6) 0.122(7) -0.019(5) 0.030(7) -0.081(7)
C30 0.157(6) 0.101(5) 0.149(6) -0.014(4) -0.035(5) -0.047(4)
C31 0.145(4) 0.123(3) 0.177(4) -0.013(3) -0.007(3) -0.078(3)
C32 0.159(5) 0.131(5) 0.184(6) -0.001(4) -0.005(5) -0.064(5)
C33 0.146(5) 0.120(5) 0.177(6) -0.008(4) 0.000(5) -0.075(4)
C34 0.143(5) 0.145(5) 0.186(6) -0.022(5) -0.014(4) -0.075(4)
C41 0.106(4) 0.100(4) 0.083(4) -0.012(3) -0.018(3) -0.057(3)
C42 0.099(4) 0.098(4) 0.093(4) -0.001(3) -0.035(3) -0.049(3)
C43 0.091(4) 0.095(4) 0.090(4) -0.012(3) -0.026(3) -0.042(3)
C44 0.094(3) 0.091(4) 0.110(4) -0.005(3) -0.042(3) -0.041(3)
C45 0.125(5) 0.109(4) 0.083(4) 0.006(3) -0.039(3) -0.072(4)
C46 0.105(4) 0.101(4) 0.083(4) -0.010(3) -0.021(3) -0.054(3)
C47 0.113(5) 0.123(5) 0.100(4) -0.011(4) -0.031(4) -0.057(4)
C48 0.139(5) 0.167(7) 0.140(6) -0.060(5) -0.034(4) -0.067(5)
C49 0.112(5) 0.150(6) 0.145(6) -0.053(5) -0.031(4) -0.026(5)
C50 0.137(6) 0.155(7) 0.111(5) -0.027(5) -0.009(4) -0.059(5)
C51 0.125(5) 0.128(5) 0.104(5) 0.003(4) -0.047(4) -0.069(4)
C52 0.181(7) 0.227(9) 0.102(5) 0.025(5) -0.063(5) -0.117(7)
C53 0.165(6) 0.148(6) 0.125(5) -0.013(4) -0.054(5) -0.090(5)
C54 0.178(7) 0.133(6) 0.143(6) 0.023(5) -0.095(5) -0.083(6)
C61 0.089(3) 0.079(4) 0.108(4) 0.003(3) -0.033(3) -0.031(3)
C62 0.089(3) 0.092(4) 0.129(5) 0.000(3) -0.038(3) -0.036(3)
C63 0.112(3) 0.105(3) 0.165(4) 0.009(3) -0.059(3) -0.053(3)
C64 0.097(4) 0.094(4) 0.156(6) -0.007(4) -0.052(4) -0.040(3)
C65 0.094(4) 0.090(4) 0.111(5) -0.001(3) -0.045(3) -0.029(3)
C66 0.090(4) 0.092(4) 0.112(5) -0.017(4) -0.017(3) -0.037(3)
C67 0.122(3) 0.111(3) 0.174(4) 0.011(3) -0.063(3) -0.060(2)
C68 0.129(6) 0.115(6) 0.180(7) 0.011(6) -0.055(5) -0.058(6)
C69 0.119(6) 0.105(6) 0.173(6) 0.009(6) -0.056(5) -0.059(5)
C70 0.128(6) 0.115(6) 0.183(7) 0.012(6) -0.062(6) -0.056(5)
C71 0.102(4) 0.103(5) 0.128(5) -0.010(4) -0.036(4) -0.039(4)
C72 0.203(8) 0.148(7) 0.132(6) 0.027(5) -0.054(6) -0.073(7)
C73 0.190(8) 0.199(8) 0.138(6) 0.020(6) -0.067(6) -0.107(7)
C74 0.163(8) 0.284(13) 0.150(8) 0.069(8) -0.033(6) -0.117(8)
C81 0.107(4) 0.084(4) 0.086(4) -0.008(3) -0.027(3) -0.043(3)
C82 0.101(4) 0.100(4) 0.111(4) -0.019(3) -0.025(3) -0.047(3)
C83 0.106(3) 0.136(4) 0.158(4) -0.047(3) -0.049(3) -0.051(3)
C84 0.122(4) 0.101(4) 0.089(4) -0.012(3) -0.035(3) -0.037(4)
C85 0.110(4) 0.105(4) 0.086(4) -0.013(3) -0.014(3) -0.051(3)
C86 0.111(4) 0.089(4) 0.089(4) -0.005(3) -0.024(3) -0.051(3)
C87 0.120(3) 0.145(4) 0.169(4) -0.059(3) -0.045(3) -0.050(3)
C88 0.121(6) 0.144(6) 0.173(7) -0.056(5) -0.044(6) -0.046(5)
C89 0.123(6) 0.151(6) 0.167(7) -0.062(6) -0.048(5) -0.049(6)
C90 0.123(6) 0.147(7) 0.171(7) -0.057(6) -0.046(5) -0.049(6)
C91 0.133(5) 0.132(6) 0.101(5) -0.019(4) -0.002(4) -0.076(5)
C92 0.146(6) 0.196(8) 0.118(6) -0.031(5) 0.004(5) -0.092(6)
C93 0.166(7) 0.117(6) 0.181(8) -0.001(5) -0.003(6) -0.079(5)
C94 0.121(5) 0.173(7) 0.142(6) -0.034(5) -0.004(4) -0.087(5)
C100 0.105(4) 0.110(5) 0.091(4) -0.021(3) -0.001(3) -0.061(4)
C101 0.120(4) 0.107(5) 0.093(4) -0.015(3) -0.011(3) -0.059(4)
C102 0.132(5) 0.113(5) 0.090(4) -0.017(4) -0.012(4) -0.073(4)
C103 0.137(5) 0.128(6) 0.101(5) -0.015(4) -0.030(4) -0.074(5)
C104 0.117(4) 0.113(5) 0.095(4) -0.025(3) -0.017(3) -0.060(4)
C105 0.100(4) 0.104(4) 0.097(4) -0.007(3) -0.030(3) -0.041(3)
C106 0.168(6) 0.112(5) 0.101(5) -0.011(4) -0.030(5) -0.072(5)
C107 0.301(12) 0.113(5) 0.111(6) 0.008(4) -0.051(6) -0.108(7)
C108 0.204(9) 0.145(7) 0.275(11) -0.033(7) -0.047(8) -0.118(7)
C109 0.177(7) 0.110(5) 0.130(6) -0.007(4) -0.035(6) -0.054(5)
C110 0.134(5) 0.121(5) 0.119(5) -0.018(4) -0.042(4) -0.054(4)
C111 0.136(6) 0.220(10) 0.175(8) -0.031(7) -0.046(6) -0.072(7)
C112 0.202(8) 0.134(6) 0.106(5) -0.007(4) -0.062(5) -0.077(5)
C113 0.175(7) 0.132(6) 0.161(7) -0.012(5) -0.091(6) -0.039(5)
C121 0.115(5) 0.104(4) 0.107(5) -0.015(4) -0.017(4) -0.061(4)
C122 0.107(5) 0.100(5) 0.143(6) -0.014(4) -0.034(5) -0.042(4)
C123 0.110(5) 0.102(5) 0.128(6) -0.010(4) -0.028(5) -0.051(4)
C124 0.112(5) 0.101(5) 0.184(8) -0.007(5) -0.053(5) -0.039(4)
C125 0.162(5) 0.121(4) 0.178(5) 0.030(4) -0.063(4) -0.074(4)
C126 0.096(4) 0.099(4) 0.136(6) 0.007(4) -0.042(4) -0.043(4)
C127 0.117(5) 0.125(6) 0.162(7) -0.024(5) -0.036(5) -0.052(5)
C128 0.118(6) 0.280(13) 0.217(10) -0.011(9) -0.024(6) -0.081(7)
C129 0.138(6) 0.119(6) 0.225(9) -0.060(6) -0.009(6) -0.034(5)
C130 0.116(5) 0.157(7) 0.168(7) -0.045(6) 0.017(5) -0.062(5)
C131 0.172(4) 0.138(4) 0.185(5) 0.038(3) -0.063(4) -0.061(4)
C132 0.174(6) 0.138(7) 0.188(7) 0.034(6) -0.065(7) -0.060(6)
C133 0.172(7) 0.142(7) 0.190(7) 0.041(6) -0.061(7) -0.062(5)
C134 0.176(7) 0.141(7) 0.188(7) 0.038(5) -0.060(7) -0.059(7)
C141 0.217(6) 0.123(5) 0.146(5) -0.027(4) -0.020(5) -0.103(5)
N142 0.218(7) 0.127(5) 0.127(5) -0.010(4) -0.038(5) -0.103(5)
C143 0.226(6) 0.116(5) 0.120(5) -0.010(4) -0.035(5) -0.108(5)
C144 0.239(7) 0.108(5) 0.122(6) -0.007(4) -0.036(6) -0.101(5)
C145 0.231(7) 0.128(5) 0.137(6) -0.027(5) -0.033(6) -0.093(5)
C146 0.223(6) 0.125(5) 0.151(5) -0.033(4) -0.026(5) -0.098(5)
C147 0.224(7) 0.134(6) 0.169(6) -0.046(5) -0.021(6) -0.097(5)
C148 0.217(7) 0.140(6) 0.176(6) -0.046(5) -0.014(6) -0.100(5)
C149 0.214(6) 0.134(5) 0.167(5) -0.042(4) -0.008(5) -0.100(5)
C150 0.211(7) 0.139(6) 0.161(6) -0.038(5) -0.002(6) -0.096(5)
C151 0.206(7) 0.136(6) 0.149(6) -0.038(5) -0.012(6) -0.086(5)
C152 0.205(6) 0.132(5) 0.143(5) -0.034(4) -0.021(5) -0.083(5)
N153 0.213(7) 0.129(5) 0.149(5) -0.040(4) -0.017(5) -0.090(5)
C154 0.214(6) 0.130(5) 0.159(5) -0.039(4) -0.017(5) -0.100(5)
C155 0.226(7) 0.131(5) 0.121(5) -0.011(4) -0.039(5) -0.104(5)
C156 0.229(7) 0.132(5) 0.118(5) -0.008(5) -0.045(5) -0.105(5)
C157 0.234(7) 0.134(6) 0.116(6) -0.017(5) -0.045(5) -0.104(5)
C158 0.232(7) 0.130(5) 0.126(5) -0.018(4) -0.041(5) -0.103(5)
C159 0.228(7) 0.128(5) 0.131(6) -0.023(5) -0.050(5) -0.105(5)
C160 0.224(7) 0.132(5) 0.135(6) -0.014(5) -0.043(6) -0.099(5)
O161 0.228(6) 0.138(5) 0.131(5) -0.019(4) -0.043(5) -0.098(5)
C162 0.229(7) 0.154(6) 0.147(6) -0.031(5) -0.048(6) -0.100(6)
C163 0.230(7) 0.177(7) 0.167(7) -0.025(6) -0.053(6) -0.094(6)
C164 0.231(8) 0.180(7) 0.186(7) -0.017(6) -0.049(7) -0.094(6)
C165 0.243(8) 0.203(7) 0.185(7) -0.005(6) -0.044(7) -0.075(7)
C166 0.217(7) 0.194(7) 0.176(7) 0.009(6) -0.043(7) -0.079(6)
C167 0.190(6) 0.186(6) 0.157(6) -0.005(5) -0.055(6) -0.094(5)
O168 0.171(3) 0.187(4) 0.153(3) 0.006(3) -0.057(3) -0.103(3)
C169 0.198(6) 0.121(5) 0.142(5) -0.022(4) -0.027(5) -0.072(5)
C170 0.195(6) 0.118(5) 0.135(6) -0.007(5) -0.032(5) -0.071(5)
C171 0.182(6) 0.120(5) 0.128(6) -0.007(5) -0.038(5) -0.067(5)
C172 0.165(5) 0.120(4) 0.137(5) -0.009(4) -0.027(4) -0.068(4)
C173 0.174(6) 0.122(5) 0.144(6) -0.018(5) -0.018(5) -0.066(5)
C174 0.187(6) 0.120(5) 0.148(6) -0.018(5) -0.016(6) -0.070(5)
O175 0.147(3) 0.119(3) 0.146(3) -0.015(2) -0.026(3) -0.058(2)
C176 0.148(4) 0.110(4) 0.141(4) -0.008(3) -0.026(4) -0.041(3)
C177 0.135(4) 0.119(4) 0.143(4) -0.018(3) -0.022(3) -0.049(3)
C178 0.139(4) 0.126(4) 0.144(4) -0.009(3) -0.030(3) -0.066(3)
C179 0.142(4) 0.155(4) 0.165(5) -0.020(4) -0.037(4) -0.074(3)
C180 0.142(4) 0.169(5) 0.184(5) -0.032(4) -0.033(4) -0.088(3)
C181 0.142(4) 0.177(5) 0.182(5) -0.021(4) -0.039(4) -0.093(3)
O182 0.144(3) 0.190(4) 0.178(4) -0.020(3) -0.021(3) -0.090(3)
C183 0.147(4) 0.191(4) 0.148(4) -0.008(4) -0.028(4) -0.106(4)
C184 0.157(4) 0.180(4) 0.136(4) -0.005(4) -0.045(3) -0.103(3)
C185 0.163(4) 0.173(4) 0.123(4) -0.021(4) -0.030(3) -0.094(4)
C186 0.160(4) 0.174(5) 0.125(4) -0.023(4) -0.014(4) -0.088(4)
C187 0.154(4) 0.184(5) 0.130(4) -0.024(4) -0.020(4) -0.090(4)
C188 0.146(4) 0.186(4) 0.153(4) -0.024(4) -0.027(3) -0.095(3)
C201 0.104(4) 0.095(4) 0.082(4) 0.007(3) -0.038(3) -0.040(3)
C202 0.103(4) 0.089(4) 0.084(4) 0.007(3) -0.034(3) -0.041(3)
C203 0.093(4) 0.100(4) 0.089(4) -0.001(3) -0.033(3) -0.034(3)
C204 0.100(4) 0.105(4) 0.089(4) -0.001(3) -0.041(3) -0.033(3)
C205 0.098(4) 0.110(4) 0.090(4) 0.000(3) -0.030(3) -0.036(3)
C206 0.098(4) 0.119(5) 0.087(4) -0.008(3) -0.037(3) -0.038(3)
C207 0.102(4) 0.110(4) 0.095(4) -0.004(3) -0.037(3) -0.041(3)
C208 0.111(4) 0.101(4) 0.088(4) -0.007(3) -0.041(4) -0.036(3)
C209 0.117(4) 0.102(4) 0.095(4) 0.000(3) -0.044(4) -0.049(3)
C210 0.124(4) 0.108(4) 0.079(4) 0.004(3) -0.037(4) -0.058(4)
C211 0.135(5) 0.108(4) 0.084(4) 0.003(3) -0.037(4) -0.070(4)
C212 0.113(4) 0.095(4) 0.079(3) 0.008(3) -0.044(3) -0.050(3)
C213 0.121(4) 0.091(4) 0.081(4) -0.001(3) -0.030(3) -0.059(3)
C214 0.114(4) 0.102(4) 0.080(3) 0.007(3) -0.042(3) -0.063(3)
C221 0.114(4) 0.090(4) 0.089(4) 0.006(3) -0.045(3) -0.046(3)
C222 0.110(4) 0.098(4) 0.108(4) 0.006(3) -0.043(3) -0.051(4)
C223 0.122(5) 0.095(4) 0.122(5) -0.004(3) -0.046(4) -0.057(4)
C224 0.117(4) 0.111(5) 0.129(5) 0.000(4) -0.058(4) -0.056(4)
C225 0.116(4) 0.104(4) 0.110(4) 0.007(3) -0.051(3) -0.059(4)
C226 0.112(4) 0.097(4) 0.106(4) -0.013(3) -0.045(3) -0.041(4)
C227 0.117(5) 0.096(5) 0.166(7) 0.007(5) -0.068(5) -0.048(4)
C228 0.152(6) 0.108(5) 0.285(11) -0.001(6) -0.117(7) -0.057(5)
C229 0.231(10) 0.173(8) 0.188(9) -0.004(7) -0.037(8) -0.127(8)
C230 0.150(7) 0.100(5) 0.258(10) -0.024(6) -0.092(7) -0.049(5)
C231 0.115(5) 0.106(5) 0.136(5) 0.011(4) -0.051(4) -0.059(4)
C232 0.120(5) 0.110(5) 0.221(8) 0.005(5) -0.059(5) -0.056(5)
C233 0.168(7) 0.199(8) 0.158(7) 0.000(6) -0.089(6) -0.094(6)
C234 0.120(5) 0.114(5) 0.166(6) 0.012(4) -0.066(4) -0.060(4)
C241 0.106(4) 0.100(4) 0.087(4) -0.006(3) -0.039(3) -0.039(3)
C242 0.130(5) 0.100(4) 0.100(4) 0.002(3) -0.046(4) -0.048(4)
C243 0.123(5) 0.093(4) 0.101(5) 0.000(4) -0.046(4) -0.030(4)
C244 0.137(5) 0.111(5) 0.120(6) 0.007(4) -0.054(4) -0.058(4)
C245 0.123(5) 0.101(4) 0.102(5) -0.001(4) -0.040(4) -0.042(4)
C246 0.110(4) 0.104(4) 0.095(4) 0.000(4) -0.040(3) -0.044(4)
C247 0.183(7) 0.120(5) 0.097(5) 0.002(4) -0.057(5) -0.070(5)
C248 0.237(12) 0.214(10) 0.111(6) -0.039(6) -0.034(7) -0.070(9)
C249 0.283(11) 0.135(6) 0.123(6) -0.005(5) -0.083(6) -0.106(7)
C250 0.247(9) 0.136(6) 0.116(5) 0.020(5) -0.090(6) -0.094(6)
C251 0.168(7) 0.121(6) 0.126(6) 0.002(5) -0.037(5) -0.082(5)
C252 0.179(7) 0.162(7) 0.125(6) -0.017(5) -0.014(5) -0.106(6)
C253 0.167(7) 0.180(8) 0.176(7) -0.041(6) -0.023(6) -0.105(6)
C254 0.179(7) 0.111(6) 0.151(7) 0.003(5) -0.018(5) -0.070(6)
C261 0.116(5) 0.103(4) 0.090(4) -0.011(3) -0.042(4) -0.041(4)
C262 0.117(5) 0.096(4) 0.101(4) -0.004(3) -0.043(4) -0.048(4)
C263 0.120(3) 0.114(4) 0.129(4) -0.032(3) -0.020(3) -0.056(3)
C264 0.151(7) 0.127(6) 0.097(5) -0.011(4) -0.011(5) -0.064(5)
C265 0.162(7) 0.118(6) 0.107(6) -0.015(5) -0.033(6) -0.057(5)
C266 0.128(5) 0.115(5) 0.088(5) 0.002(4) -0.039(4) -0.046(4)
C267 0.123(3) 0.123(3) 0.141(3) -0.033(3) -0.020(3) -0.053(3)
C268 0.121(5) 0.138(5) 0.153(5) -0.039(4) -0.036(4) -0.050(4)
C269 0.127(5) 0.132(5) 0.141(5) -0.025(5) -0.013(4) -0.046(4)
C270 0.133(5) 0.120(4) 0.142(5) -0.023(5) -0.027(4) -0.042(4)
C271 0.168(7) 0.133(6) 0.103(6) 0.011(5) -0.021(5) -0.063(6)
C272 0.248(11) 0.182(9) 0.186(9) 0.043(7) -0.078(8) -0.118(9)
C273 0.205(10) 0.202(9) 0.136(7) 0.058(6) -0.054(7) -0.054(8)
C274 0.281(13) 0.228(10) 0.101(6) 0.001(6) -0.070(7) -0.103(9)
C281 0.107(4) 0.109(4) 0.078(4) 0.002(3) -0.036(3) -0.057(3)
C282 0.121(4) 0.110(5) 0.101(4) -0.010(3) -0.040(3) -0.060(4)
C283 0.130(3) 0.106(3) 0.095(3) -0.001(3) -0.045(3) -0.061(3)
C284 0.115(4) 0.113(5) 0.089(4) -0.011(4) -0.030(3) -0.061(4)
C285 0.116(4) 0.119(5) 0.081(4) 0.006(4) -0.040(3) -0.067(4)
C286 0.116(4) 0.105(4) 0.086(4) 0.012(3) -0.042(3) -0.062(4)
C287 0.139(3) 0.108(3) 0.107(3) 0.001(2) -0.043(3) -0.061(3)
C288 0.152(5) 0.112(4) 0.105(4) -0.001(4) -0.052(4) -0.057(4)
C289 0.137(4) 0.116(5) 0.114(5) 0.013(4) -0.043(4) -0.050(4)
C290 0.149(5) 0.109(4) 0.111(5) -0.005(4) -0.043(4) -0.062(4)
C291 0.115(4) 0.120(5) 0.081(4) 0.006(3) -0.038(3) -0.055(4)
C292 0.145(6) 0.150(6) 0.094(5) 0.019(4) -0.032(4) -0.072(5)
C293 0.122(5) 0.129(5) 0.128(5) 0.021(4) -0.044(4) -0.060(4)
C294 0.122(5) 0.129(5) 0.114(5) 0.014(4) -0.044(4) -0.059(4)
C300 0.120(4) 0.108(4) 0.089(4) 0.009(3) -0.042(3) -0.067(4)
C301 0.140(5) 0.126(5) 0.085(4) 0.014(3) -0.048(3) -0.082(4)
C302 0.149(4) 0.153(4) 0.100(4) 0.023(3) -0.056(3) -0.104(4)
C303 0.130(5) 0.133(5) 0.102(5) 0.016(4) -0.048(4) -0.077(4)
C304 0.126(4) 0.117(5) 0.091(4) 0.017(3) -0.046(3) -0.071(4)
C305 0.129(5) 0.103(4) 0.098(5) 0.007(3) -0.051(4) -0.065(4)
C306 0.151(3) 0.169(4) 0.108(3) 0.027(3) -0.062(3) -0.101(3)
C307 0.153(5) 0.173(5) 0.118(5) 0.031(5) -0.060(4) -0.092(5)
C308 0.146(5) 0.180(6) 0.116(5) 0.031(5) -0.069(4) -0.103(5)
C309 0.154(5) 0.191(6) 0.117(5) 0.014(4) -0.065(4) -0.090(5)
C310 0.135(6) 0.139(6) 0.101(5) 0.018(4) -0.046(4) -0.081(5)
C311 0.162(7) 0.201(8) 0.118(6) 0.038(5) -0.046(5) -0.105(7)
C312 0.180(7) 0.168(7) 0.161(7) 0.044(5) -0.087(6) -0.119(6)
C313 0.154(6) 0.167(6) 0.104(5) 0.028(4) -0.059(4) -0.092(5)
C321 0.117(4) 0.102(4) 0.083(4) 0.003(3) -0.042(3) -0.061(4)
C322 0.118(4) 0.114(5) 0.085(4) 0.003(3) -0.038(3) -0.066(4)
C323 0.119(5) 0.103(4) 0.095(4) -0.001(3) -0.044(3) -0.058(4)
C324 0.131(5) 0.100(4) 0.104(4) -0.001(3) -0.031(4) -0.063(4)
C325 0.118(4) 0.103(5) 0.108(4) 0.013(3) -0.042(3) -0.060(4)
C326 0.108(4) 0.119(5) 0.093(4) -0.003(3) -0.031(3) -0.065(4)
C327 0.131(5) 0.107(4) 0.122(5) 0.006(4) -0.054(4) -0.074(4)
C328 0.131(5) 0.120(5) 0.154(6) 0.006(4) -0.066(5) -0.066(4)
C329 0.188(8) 0.291(12) 0.127(7) 0.040(7) -0.055(6) -0.176(9)
C330 0.179(7) 0.119(6) 0.325(13) -0.019(7) -0.128(8) -0.076(6)
C331 0.114(5) 0.125(5) 0.116(5) 0.018(4) -0.034(4) -0.058(4)
C332 0.122(5) 0.145(6) 0.171(7) 0.033(5) -0.048(5) -0.062(5)
C333 0.118(5) 0.145(6) 0.133(6) 0.016(5) -0.045(4) -0.055(4)
C334 0.124(6) 0.158(7) 0.143(7) -0.017(6) -0.025(5) -0.017(5)
C341 0.226(7) 0.102(5) 0.141(6) -0.012(4) -0.068(6) -0.064(5)
N342 0.230(8) 0.098(5) 0.137(6) -0.010(5) -0.056(6) -0.067(5)
C343 0.235(8) 0.097(5) 0.137(6) -0.009(5) -0.046(6) -0.066(5)
C344 0.235(8) 0.104(6) 0.154(7) -0.017(5) -0.043(7) -0.072(6)
C345 0.236(8) 0.113(6) 0.158(7) -0.034(5) -0.057(7) -0.067(6)
C346 0.228(8) 0.108(5) 0.155(6) -0.025(5) -0.065(6) -0.062(5)
C347 0.225(8) 0.118(6) 0.157(7) -0.033(6) -0.077(7) -0.056(6)
C348 0.224(8) 0.117(6) 0.154(7) -0.020(5) -0.081(6) -0.052(6)
C349 0.221(7) 0.110(5) 0.140(6) -0.006(5) -0.077(6) -0.058(5)
C350 0.219(8) 0.117(6) 0.132(7) -0.002(5) -0.076(6) -0.056(6)
C351 0.207(8) 0.123(6) 0.123(7) -0.004(5) -0.071(6) -0.060(6)
C352 0.204(7) 0.121(6) 0.114(6) -0.002(5) -0.058(5) -0.066(5)
N353 0.212(7) 0.108(6) 0.117(6) -0.008(5) -0.064(6) -0.066(5)
C354 0.222(7) 0.105(5) 0.131(6) -0.008(4) -0.074(5) -0.061(5)
C355 0.231(8) 0.110(5) 0.136(6) -0.017(5) -0.048(6) -0.058(6)
C356 0.233(9) 0.116(6) 0.134(7) -0.020(6) -0.039(7) -0.054(6)
C357 0.228(9) 0.115(6) 0.139(7) -0.015(6) -0.036(7) -0.056(6)
C358 0.223(8) 0.120(6) 0.139(7) -0.012(6) -0.039(6) -0.060(6)
C359 0.224(9) 0.124(6) 0.143(7) -0.015(6) -0.046(7) -0.059(6)
C360 0.226(9) 0.117(6) 0.141(7) -0.020(6) -0.050(7) -0.061(6)
O361 0.217(8) 0.131(6) 0.146(6) -0.003(5) -0.032(6) -0.061(6)
C362 0.207(8) 0.140(7) 0.138(7) -0.015(6) -0.036(6) -0.068(6)
C363 0.194(8) 0.154(7) 0.127(7) -0.002(6) -0.044(6) -0.072(6)
C364 0.184(7) 0.165(7) 0.119(7) -0.001(6) -0.049(6) -0.078(6)
C365 0.168(7) 0.166(7) 0.134(7) 0.002(6) -0.058(6) -0.104(6)
C366 0.160(6) 0.162(6) 0.134(6) -0.002(5) -0.067(5) -0.117(5)
C367 0.166(5) 0.164(6) 0.136(6) -0.001(5) -0.062(5) -0.112(5)
C369 0.184(6) 0.124(6) 0.101(6) -0.001(5) -0.039(5) -0.071(5)
C370 0.180(7) 0.124(6) 0.092(6) 0.005(5) -0.026(6) -0.077(5)
C371 0.170(6) 0.127(6) 0.098(6) 0.009(5) -0.028(5) -0.083(5)
C372 0.160(5) 0.123(5) 0.117(5) 0.001(4) -0.028(5) -0.073(4)
C373 0.170(7) 0.122(6) 0.110(6) -0.001(5) -0.030(6) -0.069(5)
C374 0.179(7) 0.122(6) 0.102(6) 0.001(5) -0.037(5) -0.073(5)
C432 0.144(6) 0.123(5) 0.175(7) -0.019(6) -0.009(6) -0.084(6)
C433 0.150(6) 0.126(6) 0.179(6) -0.019(6) -0.007(6) -0.077(6)
C434 0.145(6) 0.126(6) 0.180(7) -0.007(6) -0.007(6) -0.077(6)
C468 0.120(5) 0.103(5) 0.181(5) 0.007(4) -0.038(5) -0.062(4)
C469 0.124(5) 0.134(5) 0.207(6) 0.022(5) -0.072(4) -0.063(4)
C470 0.147(5) 0.109(4) 0.155(6) 0.005(4) -0.041(4) -0.073(4)
C488 0.128(5) 0.147(5) 0.185(6) -0.065(4) -0.045(4) -0.059(4)
C489 0.120(5) 0.168(5) 0.163(5) -0.071(4) -0.048(4) -0.034(4)
C490 0.134(4) 0.136(5) 0.180(6) -0.061(5) -0.043(4) -0.049(4)
C532 0.178(6) 0.153(6) 0.184(6) 0.035(5) -0.071(5) -0.053(5)
C533 0.177(6) 0.135(5) 0.203(6) 0.041(5) -0.047(6) -0.054(5)
C534 0.181(6) 0.150(6) 0.176(6) 0.049(5) -0.058(5) -0.053(5)
C668 0.126(6) 0.128(6) 0.147(5) -0.030(6) -0.016(6) -0.048(6)
C669 0.122(6) 0.124(6) 0.144(6) -0.034(6) -0.021(6) -0.052(4)
C670 0.132(6) 0.124(6) 0.146(6) -0.038(5) -0.017(6) -0.051(6)
C688 0.143(6) 0.114(6) 0.111(6) 0.001(5) -0.044(5) -0.064(5)
C689 0.143(6) 0.105(6) 0.108(6) 0.001(5) -0.044(5) -0.059(5)
C690 0.143(6) 0.108(6) 0.109(5) -0.003(5) -0.043(5) -0.064(5)
C707 0.149(6) 0.175(6) 0.106(6) 0.029(5) -0.065(5) -0.102(5)
C708 0.161(5) 0.183(7) 0.114(6) 0.035(6) -0.060(5) -0.081(6)
C709 0.166(6) 0.173(6) 0.113(6) 0.023(5) -0.056(5) -0.099(6)

loop_
_atom_type_symbol
_atom_type_scat_dispersion_real
_atom_type_scat_dispersion_imag
_atom_type_scat_Cromer_Mann_a1
_atom_type_scat_Cromer_Mann_b1
_atom_type_scat_Cromer_Mann_a2
_atom_type_scat_Cromer_Mann_b2
_atom_type_scat_Cromer_Mann_a3
_atom_type_scat_Cromer_Mann_b3
_atom_type_scat_Cromer_Mann_a4
_atom_type_scat_Cromer_Mann_b4
_atom_type_scat_Cromer_Mann_c
_atom_type_scat_source
C 0.0020 0.0020 2.3100 20.8439 1.0200 10.2075 1.5886 0.5687 0.8650 51.6512 0.2156
;
 International Tables Vol C 4.2.6.8 and 6.1.1.4 and 
 D. T. Cromer, J. Appl. Cryst. (1983), 16, 433.
;
H 0.0000 0.0000 0.4930 10.5109 0.3229 26.1257 0.1402 3.1424 0.0408 57.7998 0.0030
;
 International Tables Vol C 4.2.6.8 and 6.1.1.4 and 
 D. T. Cromer, J. Appl. Cryst. (1983), 16, 433.
;
N 0.0040 0.0030 12.2126 0.0057 3.1322 9.8933 2.0125 28.9975 1.1663 0.5826 -11.5290
;
 International Tables Vol C 4.2.6.8 and 6.1.1.4 and 
 D. T. Cromer, J. Appl. Cryst. (1983), 16, 433.
;
O 0.0070 0.0060 3.0485 13.2771 2.2868 5.7011 1.5463 0.3239 0.8670 32.9089 0.2508
;
 International Tables Vol C 4.2.6.8 and 6.1.1.4 and 
 D. T. Cromer, J. Appl. Cryst. (1983), 16, 433.
;

loop_
_geom_angle_atom_site_label_1
_geom_angle_atom_site_label_2
_geom_angle_atom_site_label_3
_geom_angle
_geom_angle_publ_flag
C2 C1 C21 109.5(5) yes
C2 C1 C41 107.3(5) yes
C21 C1 C41 108.4(4) yes
C2 C1 C61 108.5(5) yes
C21 C1 C61 112.4(5) yes
C41 C1 C61 110.6(4) yes
C1 C2 C3 178.3(6) yes
C2 C3 C4 177.1(7) yes
C3 C4 C5 178.2(8) yes
C4 C5 C6 177.0(8) yes
C5 C6 C7 178.2(8) yes
C6 C7 C8 175.0(8) yes
C7 C8 C9 175.7(9) yes
C8 C9 C10 175.6(8) yes
C9 C10 C11 175.5(7) yes
C10 C11 C12 174.1(7) yes
C11 C12 C13 172.1(7) yes
C12 C13 C14 170.4(6) yes
C13 C14 C81 110.0(5) yes
C13 C14 C100 108.5(5) yes
C81 C14 C100 110.1(4) yes
C13 C14 C121 105.3(5) yes
C81 C14 C121 110.5(5) yes
C100 C14 C121 112.2(5) yes
C1 C21 C22 121.1(5) yes
C1 C21 C26 119.4(5) yes
C22 C21 C26 119.1(6) yes
C21 C22 C23 121.3(6) yes
C21 C22 H221 119.4 no
C23 C22 H221 119.3 no
C22 C23 C24 117.0(6) yes
C22 C23 C27 119.7(6) yes
C24 C23 C27 123.2(6) yes
C23 C24 C25 122.8(6) yes
C23 C24 H241 118.5 no
C25 C24 H241 118.7 no
C24 C25 C26 117.0(5) yes
C24 C25 C31 119.9(5) yes
C26 C25 C31 123.1(5) yes
C21 C26 C25 122.6(6) yes
C21 C26 H261 118.7 no
C25 C26 H261 118.7 no
C23 C27 C28 110.5(6) yes
C23 C27 C29 109.0(6) yes
C28 C27 C29 109.9(9) yes
C23 C27 C30 112.2(6) yes
C28 C27 C30 107.5(7) yes
C29 C27 C30 107.7(6) yes
C27 C28 H281 109.8 no
C27 C28 H282 110.0 no
H281 C28 H282 109.5 no
C27 C28 H283 108.6 no
H281 C28 H283 109.5 no
H282 C28 H283 109.5 no
C27 C29 H291 109.4 no
C27 C29 H292 109.8 no
H291 C29 H292 109.5 no
C27 C29 H293 109.2 no
H291 C29 H293 109.5 no
H292 C29 H293 109.5 no
C27 C30 H301 110.0 no
C27 C30 H302 109.3 no
H301 C30 H302 109.5 no
C27 C30 H303 109.0 no
H301 C30 H303 109.5 no
H302 C30 H303 109.5 no
C25 C31 C32 110.13(9) yes
C25 C31 C33 110.16(7) yes
C32 C31 C33 108.78(9) yes
C25 C31 C34 110.12(8) yes
C32 C31 C34 108.82(8) yes
C33 C31 C34 108.79(7) yes
C25 C31 C432 110.13(8) yes
C25 C31 C433 110.14(8) yes
C432 C31 C433 108.80(8) yes
C25 C31 C434 110.13(8) yes
C432 C31 C434 108.80(6) yes
C433 C31 C434 108.80(8) yes
C31 C32 H321 111.0 no
C31 C32 H322 108.5 no
H321 C32 H322 109.5 no
C31 C32 H323 108.9 no
H321 C32 H323 109.5 no
H322 C32 H323 109.5 no
C31 C33 H331 110.7 no
C31 C33 H332 109.0 no
H331 C33 H332 109.5 no
C31 C33 H333 108.7 no
H331 C33 H333 109.5 no
H332 C33 H333 109.5 no
C31 C34 H341 111.0 no
C31 C34 H342 108.8 no
H341 C34 H342 109.5 no
C31 C34 H343 108.6 no
H341 C34 H343 109.5 no
H342 C34 H343 109.5 no
C1 C41 C42 120.6(5) yes
C1 C41 C46 119.2(5) yes
C42 C41 C46 119.9(5) yes
C41 C42 C43 120.9(5) yes
C41 C42 H421 119.5 no
C43 C42 H421 119.5 no
C42 C43 C44 117.1(5) yes
C42 C43 C47 120.5(5) yes
C44 C43 C47 122.4(5) yes
C43 C44 C45 123.5(5) yes
C43 C44 H441 118.3 no
C45 C44 H441 118.2 no
C44 C45 C46 117.4(5) yes
C44 C45 C51 124.6(6) yes
C46 C45 C51 117.8(5) yes
C45 C46 C41 121.0(5) yes
C45 C46 H461 119.5 no
C41 C46 H461 119.5 no
C43 C47 C48 109.8(5) yes
C43 C47 C49 112.9(5) yes
C48 C47 C49 107.3(6) yes
C43 C47 C50 107.6(5) yes
C48 C47 C50 109.3(6) yes
C49 C47 C50 109.9(6) yes
C47 C48 H481 109.5 no
C47 C48 H482 109.5 no
H481 C48 H482 109.5 no
C47 C48 H483 109.4 no
H481 C48 H483 109.5 no
H482 C48 H483 109.5 no
C47 C49 H491 109.4 no
C47 C49 H492 109.4 no
H491 C49 H492 109.5 no
C47 C49 H493 109.7 no
H491 C49 H493 109.5 no
H492 C49 H493 109.5 no
C47 C50 H501 109.8 no
C47 C50 H502 109.2 no
H501 C50 H502 109.5 no
C47 C50 H503 109.3 no
H501 C50 H503 109.5 no
H502 C50 H503 109.5 no
C45 C51 C52 109.1(5) yes
C45 C51 C53 110.3(5) yes
C52 C51 C53 107.8(6) yes
C45 C51 C54 112.0(6) yes
C52 C51 C54 108.5(6) yes
C53 C51 C54 109.1(5) yes
C51 C52 H521 109.6 no
C51 C52 H522 109.3 no
H521 C52 H522 109.5 no
C51 C52 H523 109.5 no
H521 C52 H523 109.5 no
H522 C52 H523 109.5 no
C51 C53 H531 109.7 no
C51 C53 H532 109.6 no
H531 C53 H532 109.5 no
C51 C53 H533 109.1 no
H531 C53 H533 109.5 no
H532 C53 H533 109.5 no
C51 C54 H541 109.7 no
C51 C54 H542 109.4 no
H541 C54 H542 109.5 no
C51 C54 H543 109.3 no
H541 C54 H543 109.5 no
H542 C54 H543 109.5 no
C1 C61 C62 118.8(5) yes
C1 C61 C66 123.2(5) yes
C62 C61 C66 117.9(5) yes
C61 C62 C63 121.1(6) yes
C61 C62 H621 119.4 no
C63 C62 H621 119.5 no
C62 C63 C64 118.8(5) yes
C62 C63 C67 120.5(4) yes
C64 C63 C67 120.7(4) yes
C63 C64 C65 121.6(5) yes
C63 C64 H641 119.1 no
C65 C64 H641 119.3 no
C64 C65 C66 116.7(6) yes
C64 C65 C71 122.6(5) yes
C66 C65 C71 120.7(6) yes
C65 C66 C61 123.8(6) yes
C65 C66 H661 117.9 no
C61 C66 H661 118.4 no
C63 C67 C68 110.16(8) yes
C63 C67 C69 110.13(7) yes
C68 C67 C69 108.81(9) yes
C63 C67 C70 110.12(8) yes
C68 C67 C70 108.81(8) yes
C69 C67 C70 108.78(8) yes
C63 C67 C468 110.12(7) yes
C63 C67 C469 110.14(9) yes
C468 C67 C469 108.77(7) yes
C63 C67 C470 110.13(8) yes
C468 C67 C470 108.80(8) yes
C469 C67 C470 108.84(7) yes
C67 C68 H681 111.0 no
C67 C68 H682 107.4 no
H681 C68 H682 109.5 no
C67 C68 H683 109.9 no
H681 C68 H683 109.5 no
H682 C68 H683 109.5 no
C67 C69 H691 110.9 no
C67 C69 H692 107.4 no
H691 C69 H692 109.5 no
C67 C69 H693 110.1 no
H691 C69 H693 109.5 no
H692 C69 H693 109.5 no
C67 C70 H701 110.8 no
C67 C70 H702 110.1 no
H701 C70 H702 109.5 no
C67 C70 H703 107.5 no
H701 C70 H703 109.5 no
H702 C70 H703 109.5 no
C65 C71 C72 107.9(6) yes
C65 C71 C73 111.2(6) yes
C72 C71 C73 104.6(6) yes
C65 C71 C74 110.5(6) yes
C72 C71 C74 112.1(7) yes
C73 C71 C74 110.4(7) yes
C71 C72 H721 109.5 no
C71 C72 H722 109.3 no
H721 C72 H722 109.5 no
C71 C72 H723 109.6 no
H721 C72 H723 109.5 no
H722 C72 H723 109.5 no
C71 C73 H731 109.7 no
C71 C73 H732 109.3 no
H731 C73 H732 109.5 no
C71 C73 H733 109.4 no
H731 C73 H733 109.5 no
H732 C73 H733 109.5 no
C71 C74 H741 109.7 no
C71 C74 H742 109.4 no
H741 C74 H742 109.5 no
C71 C74 H743 109.4 no
H741 C74 H743 109.5 no
H742 C74 H743 109.5 no
C14 C81 C82 119.0(5) yes
C14 C81 C86 120.8(4) yes
C82 C81 C86 120.2(5) yes
C81 C82 C83 119.8(5) yes
C81 C82 H821 120.2 no
C83 C82 H821 120.0 no
C82 C83 C84 118.6(4) yes
C82 C83 C87 121.4(4) yes
C84 C83 C87 119.8(4) yes
C83 C84 C85 123.0(6) yes
C83 C84 H841 118.4 no
C85 C84 H841 118.5 no
C84 C85 C86 117.2(5) yes
C84 C85 C91 124.3(6) yes
C86 C85 C91 118.5(5) yes
C85 C86 C81 121.1(5) yes
C85 C86 H861 119.4 no
C81 C86 H861 119.6 no
C83 C87 C88 110.14(9) yes
C83 C87 C89 110.13(9) yes
C88 C87 C89 108.79(6) yes
C83 C87 C90 110.15(7) yes
C88 C87 C90 108.80(9) yes
C89 C87 C90 108.80(8) yes
C83 C87 C488 110.15(8) yes
C83 C87 C489 110.10(9) yes
C488 C87 C489 108.81(9) yes
C83 C87 C490 110.15(7) yes
C488 C87 C490 108.79(9) yes
C489 C87 C490 108.81(9) yes
C87 C88 H881 111.1 no
C87 C88 H882 110.8 no
H881 C88 H882 109.5 no
C87 C88 H883 106.5 no
H881 C88 H883 109.5 no
H882 C88 H883 109.5 no
C87 C89 H891 110.7 no
C87 C89 H892 105.6 no
H891 C89 H892 108.6 no
C87 C89 H893 111.0 no
H891 C89 H893 109.5 no
H892 C89 H893 111.4 no
C87 C90 H901 111.0 no
C87 C90 H902 110.9 no
H901 C90 H902 109.5 no
C87 C90 H903 106.5 no
H901 C90 H903 109.5 no
H902 C90 H903 109.5 no
C85 C91 C92 111.4(5) yes
C85 C91 C93 108.8(6) yes
C92 C91 C93 108.3(6) yes
C85 C91 C94 108.7(5) yes
C92 C91 C94 110.6(6) yes
C93 C91 C94 109.1(6) yes
C91 C92 H921 109.4 no
C91 C92 H922 109.7 no
H921 C92 H922 109.5 no
C91 C92 H923 109.3 no
H921 C92 H923 109.5 no
H922 C92 H923 109.5 no
C91 C93 H931 109.2 no
C91 C93 H932 110.0 no
H931 C93 H932 109.5 no
C91 C93 H933 109.1 no
H931 C93 H933 109.5 no
H932 C93 H933 109.5 no
C91 C94 H941 109.5 no
C91 C94 H942 109.3 no
H941 C94 H942 109.5 no
C91 C94 H943 109.6 no
H941 C94 H943 109.5 no
H942 C94 H943 109.5 no
C14 C100 C101 118.6(6) yes
C14 C100 C105 120.7(5) yes
C101 C100 C105 120.7(5) yes
C100 C101 C102 118.6(6) yes
C100 C101 H1011 120.6 no
C102 C101 H1011 120.8 no
C101 C102 C103 118.8(6) yes
C101 C102 C106 119.5(6) yes
C103 C102 C106 121.5(5) yes
C102 C103 C104 123.4(5) yes
C102 C103 H1031 118.5 no
C104 C103 H1031 118.1 no
C103 C104 C105 117.5(6) yes
C103 C104 C110 118.6(5) yes
C105 C104 C110 123.9(6) yes
C100 C105 C104 121.0(6) yes
C100 C105 H1051 119.5 no
C104 C105 H1051 119.4 no
C102 C106 C107 111.8(5) yes
C102 C106 C108 110.9(6) yes
C107 C106 C108 105.5(7) yes
C102 C106 C109 108.7(6) yes
C107 C106 C109 110.8(7) yes
C108 C106 C109 109.3(6) yes
C106 C107 H1071 109.3 no
C106 C107 H1072 110.0 no
H1071 C107 H1072 109.5 no
C106 C107 H1073 109.1 no
H1071 C107 H1073 109.5 no
H1072 C107 H1073 109.5 no
C106 C108 H1081 109.3 no
C106 C108 H1082 110.1 no
H1081 C108 H1082 109.5 no
C106 C108 H1083 109.0 no
H1081 C108 H1083 109.5 no
H1082 C108 H1083 109.5 no
C106 C109 H1091 109.1 no
C106 C109 H1092 109.4 no
H1091 C109 H1092 109.5 no
C106 C109 H1093 109.9 no
H1091 C109 H1093 109.5 no
H1092 C109 H1093 109.5 no
C104 C110 C111 110.8(6) yes
C104 C110 C112 109.4(6) yes
C111 C110 C112 108.2(6) yes
C104 C110 C113 111.0(5) yes
C111 C110 C113 108.8(7) yes
C112 C110 C113 108.5(6) yes
C110 C111 H1111 109.7 no
C110 C111 H1112 109.7 no
H1111 C111 H1112 109.5 no
C110 C111 H1113 109.0 no
H1111 C111 H1113 109.5 no
H1112 C111 H1113 109.5 no
C110 C112 H1121 109.7 no
C110 C112 H1122 109.5 no
H1121 C112 H1122 109.5 no
C110 C112 H1123 109.2 no
H1121 C112 H1123 109.5 no
H1122 C112 H1123 109.5 no
C110 C113 H1131 109.5 no
C110 C113 H1132 109.5 no
H1131 C113 H1132 109.5 no
C110 C113 H1133 109.4 no
H1131 C113 H1133 109.5 no
H1132 C113 H1133 109.5 no
C14 C121 C122 118.6(6) yes
C14 C121 C126 122.1(6) yes
C122 C121 C126 119.2(7) yes
C121 C122 C123 121.7(7) yes
C121 C122 H1221 119.1 no
C123 C122 H1221 119.1 no
C122 C123 C124 119.8(7) yes
C122 C123 C127 121.2(8) yes
C124 C123 C127 119.0(7) yes
C123 C124 C125 121.2(6) yes
C123 C124 H1241 119.6 no
C125 C124 H1241 119.3 no
C124 C125 C126 117.2(6) yes
C124 C125 C131 120.0(6) yes
C126 C125 C131 122.8(6) yes
C125 C126 C121 120.8(7) yes
C125 C126 H1261 119.7 no
C121 C126 H1261 119.5 no
C123 C127 C128 109.5(7) yes
C123 C127 C129 108.1(6) yes
C128 C127 C129 112.6(7) yes
C123 C127 C130 111.8(6) yes
C128 C127 C130 107.0(7) yes
C129 C127 C130 107.9(7) yes
C127 C128 H1281 110.0 no
C127 C128 H1282 108.4 no
H1281 C128 H1282 109.5 no
C127 C128 H1283 110.0 no
H1281 C128 H1283 109.5 no
H1282 C128 H1283 109.5 no
C127 C129 H1291 109.3 no
C127 C129 H1292 109.5 no
H1291 C129 H1292 109.5 no
C127 C129 H1293 109.6 no
H1291 C129 H1293 109.5 no
H1292 C129 H1293 109.5 no
C127 C130 H1301 109.2 no
C127 C130 H1302 109.3 no
H1301 C130 H1302 109.5 no
C127 C130 H1303 109.9 no
H1301 C130 H1303 109.5 no
H1302 C130 H1303 109.5 no
C125 C131 C132 110.15(7) yes
C125 C131 C133 110.13(7) yes
C132 C131 C133 108.80(8) yes
C125 C131 C134 110.13(8) yes
C132 C131 C134 108.80(8) yes
C133 C131 C134 108.79(8) yes
C125 C131 C532 110.13(7) yes
C125 C131 C533 110.12(9) yes
C532 C131 C533 108.80(9) yes
C125 C131 C534 110.15(7) yes
C532 C131 C534 108.80(8) yes
C533 C131 C534 108.80(7) yes
C131 C132 H1321 111.0 no
C131 C132 H1322 108.9 no
H1321 C132 H1322 109.5 no
C131 C132 H1323 108.5 no
H1321 C132 H1323 109.5 no
H1322 C132 H1323 109.5 no
C131 C133 H1331 111.2 no
C131 C133 H1332 108.6 no
H1331 C133 H1332 109.5 no
C131 C133 H1333 108.6 no
H1331 C133 H1333 109.5 no
H1332 C133 H1333 109.5 no
C131 C134 H1341 110.6 no
C131 C134 H1342 108.9 no
H1341 C134 H1342 109.5 no
C131 C134 H1343 109.0 no
H1341 C134 H1343 109.5 no
H1342 C134 H1343 109.5 no
N142 C141 C146 120.88(7) yes
N142 C141 C154 119.47(10) yes
C146 C141 C154 119.65(8) yes
C141 N142 C143 122.34(7) yes
N142 C143 C144 120.88(9) yes
N142 C143 C155 120.2(2) yes
C144 C143 C155 118.9(2) yes
C143 C144 C145 117.82(8) yes
C143 C144 H1441 123.3 no
C145 C144 H1441 118.8 no
C144 C145 C146 120.10(7) yes
C144 C145 H1451 121.5 no
C146 C145 H1451 118.4 no
C145 C146 C141 117.81(9) yes
C145 C146 C147 122.48(12) yes
C141 C146 C147 119.63(8) yes
C146 C147 C148 120.65(7) yes
C146 C147 H1471 118.8 no
C148 C147 H1471 120.5 no
C147 C148 C149 120.66(9) yes
C147 C148 H1481 120.6 no
C149 C148 H1481 118.7 no
C148 C149 C150 122.51(10) yes
C148 C149 C154 119.64(8) yes
C150 C149 C154 117.84(9) yes
C149 C150 C151 120.11(9) yes
C149 C150 H1501 118.5 no
C151 C150 H1501 121.4 no
C150 C151 C152 117.84(8) yes
C150 C151 H1511 118.8 no
C152 C151 H1511 123.2 no
C151 C152 N153 120.90(7) yes
C151 C152 C169 121.1(2) yes
N153 C152 C169 117.9(3) yes
C152 N153 C154 122.36(9) yes
C141 C154 C149 119.65(9) yes
C141 C154 N153 119.42(12) yes
C149 C154 N153 120.92(7) yes
C143 C155 C156 119.94(8) yes
C143 C155 C160 119.96(8) yes
C156 C155 C160 118.86(10) yes
C155 C156 C157 121.00(10) yes
C155 C156 H1561 118.6 no
C157 C156 H1561 120.3 no
C156 C157 C158 118.74(8) yes
C156 C157 H1571 120.8 no
C158 C157 H1571 120.2 no
C157 C158 C159 121.03(8) yes
C157 C158 O161 119.38(8) yes
C159 C158 O161 119.42(10) yes
C158 C159 C160 118.72(10) yes
C158 C159 H1591 120.2 no
C160 C159 H1591 119.5 no
C159 C160 C155 120.96(8) yes
C159 C160 H1601 119.9 no
C155 C160 H1601 119.1 no
C158 O161 C162 114.1(3) yes
O161 C162 C163 110.24(9) yes
O161 C162 H1621 110.3 no
C163 C162 H1621 108.9 no
O161 C162 H1622 108.1 no
C163 C162 H1622 109.8 no
H1621 C162 H1622 109.5 no
C162 C163 C164 115.02(8) yes
C162 C163 H1631 108.1 no
C164 C163 H1631 111.0 no
C162 C163 H1632 107.8 no
C164 C163 H1632 105.3 no
H1631 C163 H1632 109.5 no
C163 C164 C165 116.19(9) yes
C163 C164 H1641 106.7 no
C165 C164 H1641 109.5 no
C163 C164 H1642 108.0 no
C165 C164 H1642 106.9 no
H1641 C164 H1642 109.5 no
C164 C165 C166 116.21(9) yes
C164 C165 H1651 107.3 no
C166 C165 H1651 109.5 no
C164 C165 H1652 108.6 no
C166 C165 H1652 105.6 no
H1651 C165 H1652 109.5 no
C165 C166 C167 115.08(10) yes
C165 C166 H1661 104.8 no
C167 C166 H1661 106.1 no
C165 C166 H1662 110.9 no
C167 C166 H1662 110.1 no
H1661 C166 H1662 109.5 no
C166 C167 O168 110.22(8) yes
C166 C167 H1671 110.9 no
O168 C167 H1671 109.4 no
C166 C167 H1672 107.4 no
O168 C167 H1672 109.5 no
H1671 C167 H1672 109.5 no
C167 O168 C184 128.4(3) yes
C184 O168 C367 117.0(3) yes
C152 C169 C170 120.04(9) yes
C152 C169 C174 120.06(9) yes
C170 C169 C174 118.93(9) yes
C169 C170 C171 120.91(9) yes
C169 C170 H1701 117.7 no
C171 C170 H1701 121.3 no
C170 C171 C172 118.66(9) yes
C170 C171 H1711 119.6 no
C172 C171 H1711 121.7 no
C171 C172 C173 121.05(6) yes
C171 C172 O175 119.45(6) yes
C173 C172 O175 119.40(9) yes
C172 C173 C174 118.77(9) yes
C172 C173 H1731 119.3 no
C174 C173 H1731 120.1 no
C173 C174 C169 121.01(9) yes
C173 C174 H1741 116.7 no
C169 C174 H1741 119.4 no
C172 O175 C176 115.4(3) yes
C176 O175 C372 124.2(3) yes
O175 C176 C177 110.21(10) yes
O175 C176 H1761 108.4 no
C177 C176 H1761 108.5 no
O175 C176 H1762 110.5 no
C177 C176 H1762 109.8 no
H1761 C176 H1762 109.5 no
C176 C177 C178 115.10(9) yes
C176 C177 H1771 109.8 no
C178 C177 H1771 108.0 no
C176 C177 H1772 107.1 no
C178 C177 H1772 107.2 no
H1771 C177 H1772 109.5 no
C177 C178 C179 116.14(8) yes
C177 C178 H1781 107.7 no
C179 C178 H1781 107.0 no
C177 C178 H1782 108.7 no
C179 C178 H1782 107.6 no
H1781 C178 H1782 109.5 no
C178 C179 C180 116.19(9) yes
C178 C179 H1791 106.9 no
C180 C179 H1791 109.1 no
C178 C179 H1792 107.7 no
C180 C179 H1792 107.3 no
H1791 C179 H1792 109.5 no
C179 C180 C181 115.04(9) yes
C179 C180 H1801 106.8 no
C181 C180 H1801 106.5 no
C179 C180 H1802 110.1 no
C181 C180 H1802 108.7 no
H1801 C180 H1802 109.5 no
C180 C181 O182 110.21(10) yes
C180 C181 H1811 110.3 no
O182 C181 H1811 110.1 no
C180 C181 H1812 107.9 no
O182 C181 H1812 108.9 no
H1811 C181 H1812 109.5 no
C181 O182 C188 120.6(2) yes
C184 C183 C188 119.09(9) yes
C184 C183 H1831 120.4 no
C188 C183 H1831 120.5 no
C183 C184 O168 120.32(8) yes
C183 C184 C185 121.10(8) yes
O168 C184 C185 118.52(7) yes
C184 C185 C186 117.70(9) yes
C184 C185 H1851 120.6 no
C186 C185 H1851 121.7 no
C185 C186 C187 122.99(7) yes
C185 C186 H1861 118.6 no
C187 C186 H1861 118.4 no
C186 C187 C188 117.77(9) yes
C186 C187 H1871 121.8 no
C188 C187 H1871 120.4 no
C187 C188 O182 118.50(8) yes
C187 C188 C183 121.14(8) yes
O182 C188 C183 120.37(8) yes
C202 C201 C221 107.6(4) yes
C202 C201 C241 112.4(4) yes
C221 C201 C241 112.0(4) yes
C202 C201 C261 107.5(4) yes
C221 C201 C261 109.1(4) yes
C241 C201 C261 108.1(5) yes
C201 C202 C203 176.7(6) yes
C202 C203 C204 178.2(6) yes
C203 C204 C205 178.0(6) yes
C204 C205 C206 175.3(6) yes
C205 C206 C207 178.5(6) yes
C206 C207 C208 177.0(6) yes
C207 C208 C209 175.6(6) yes
C208 C209 C210 175.3(6) yes
C209 C210 C211 176.6(7) yes
C210 C211 C212 177.8(6) yes
C211 C212 C213 177.3(6) yes
C212 C213 C214 177.9(6) yes
C213 C214 C281 107.7(5) yes
C213 C214 C300 109.8(4) yes
C281 C214 C300 107.0(4) yes
C213 C214 C321 107.3(4) yes
C281 C214 C321 111.3(4) yes
C300 C214 C321 113.5(5) yes
C201 C221 C222 118.5(5) yes
C201 C221 C226 121.7(5) yes
C222 C221 C226 119.8(5) yes
C221 C222 C223 121.3(5) yes
C221 C222 H2221 119.3 no
C223 C222 H2221 119.4 no
C222 C223 C224 118.6(5) yes
C222 C223 C227 121.8(5) yes
C224 C223 C227 119.4(6) yes
C223 C224 C225 120.4(6) yes
C223 C224 H2241 120.0 no
C225 C224 H2241 119.7 no
C224 C225 C226 120.2(5) yes
C224 C225 C231 120.7(6) yes
C226 C225 C231 118.8(5) yes
C225 C226 C221 119.7(5) yes
C225 C226 H2261 120.0 no
C221 C226 H2261 120.4 no
C223 C227 C228 111.6(5) yes
C223 C227 C229 106.8(6) yes
C228 C227 C229 112.2(7) yes
C223 C227 C230 113.0(6) yes
C228 C227 C230 106.1(6) yes
C229 C227 C230 107.2(7) yes
C227 C228 H2281 109.6 no
C227 C228 H2282 109.6 no
H2281 C228 H2282 109.5 no
C227 C228 H2283 109.2 no
H2281 C228 H2283 109.5 no
H2282 C228 H2283 109.5 no
C227 C229 H2291 109.2 no
C227 C229 H2292 108.9 no
H2291 C229 H2292 109.5 no
C227 C229 H2293 110.2 no
H2291 C229 H2293 109.5 no
H2292 C229 H2293 109.5 no
C227 C230 H2301 110.0 no
C227 C230 H2302 109.4 no
H2301 C230 H2302 109.5 no
C227 C230 H2303 109.0 no
H2301 C230 H2303 109.5 no
H2302 C230 H2303 109.5 no
C225 C231 C232 112.5(5) yes
C225 C231 C233 106.3(5) yes
C232 C231 C233 107.4(6) yes
C225 C231 C234 109.6(5) yes
C232 C231 C234 109.6(6) yes
C233 C231 C234 111.5(6) yes
C231 C232 H2321 109.4 no
C231 C232 H2322 109.6 no
H2321 C232 H2322 109.5 no
C231 C232 H2323 109.5 no
H2321 C232 H2323 109.5 no
H2322 C232 H2323 109.5 no
C231 C233 H2331 109.1 no
C231 C233 H2332 110.2 no
H2331 C233 H2332 109.5 no
C231 C233 H2333 109.1 no
H2331 C233 H2333 109.5 no
H2332 C233 H2333 109.5 no
C231 C234 H2341 109.5 no
C231 C234 H2342 109.2 no
H2341 C234 H2342 109.5 no
C231 C234 H2343 109.7 no
H2341 C234 H2343 109.5 no
H2342 C234 H2343 109.5 no
C201 C241 C242 121.0(6) yes
C201 C241 C246 118.8(5) yes
C242 C241 C246 119.8(5) yes
C241 C242 C243 120.7(6) yes
C241 C242 H2421 119.6 no
C243 C242 H2421 119.6 no
C242 C243 C244 117.7(6) yes
C242 C243 C247 119.6(6) yes
C244 C243 C247 122.7(6) yes
C243 C244 C245 122.7(6) yes
C243 C244 H2441 118.9 no
C245 C244 H2441 118.3 no
C244 C245 C246 118.3(6) yes
C244 C245 C251 118.6(6) yes
C246 C245 C251 123.1(6) yes
C241 C246 C245 120.8(6) yes
C241 C246 H2461 119.8 no
C245 C246 H2461 119.5 no
C243 C247 C248 106.8(6) yes
C243 C247 C249 112.0(6) yes
C248 C247 C249 109.0(7) yes
C243 C247 C250 111.0(6) yes
C248 C247 C250 110.7(8) yes
C249 C247 C250 107.5(6) yes
C247 C248 H2481 109.1 no
C247 C248 H2482 109.4 no
H2481 C248 H2482 109.5 no
C247 C248 H2483 109.9 no
H2481 C248 H2483 109.5 no
H2482 C248 H2483 109.5 no
C247 C249 H2491 108.8 no
C247 C249 H2492 109.9 no
H2491 C249 H2492 109.5 no
C247 C249 H2493 109.7 no
H2491 C249 H2493 109.5 no
H2492 C249 H2493 109.5 no
C247 C250 H2501 109.1 no
C247 C250 H2502 109.7 no
H2501 C250 H2502 109.5 no
C247 C250 H2503 109.6 no
H2501 C250 H2503 109.5 no
H2502 C250 H2503 109.5 no
C245 C251 C252 111.6(6) yes
C245 C251 C253 110.5(6) yes
C252 C251 C253 105.3(7) yes
C245 C251 C254 109.0(6) yes
C252 C251 C254 112.5(7) yes
C253 C251 C254 107.9(6) yes
C251 C252 H2521 109.2 no
C251 C252 H2522 109.9 no
H2521 C252 H2522 109.5 no
C251 C252 H2523 109.3 no
H2521 C252 H2523 109.5 no
H2522 C252 H2523 109.5 no
C251 C253 H2531 109.3 no
C251 C253 H2532 109.3 no
H2531 C253 H2532 109.5 no
C251 C253 H2533 109.7 no
H2531 C253 H2533 109.5 no
H2532 C253 H2533 109.5 no
C251 C254 H2541 109.2 no
C251 C254 H2542 109.8 no
H2541 C254 H2542 109.5 no
C251 C254 H2543 109.4 no
H2541 C254 H2543 109.5 no
H2542 C254 H2543 109.5 no
C201 C261 C262 119.0(5) yes
C201 C261 C266 120.2(6) yes
C262 C261 C266 120.4(6) yes
C261 C262 C263 118.1(5) yes
C261 C262 H2621 120.9 no
C263 C262 H2621 121.1 no
C262 C263 C264 119.0(5) yes
C262 C263 C267 116.6(4) yes
C264 C263 C267 124.3(5) yes
C263 C264 C265 123.1(7) yes
C263 C264 H2641 118.4 no
C265 C264 H2641 118.5 no
C264 C265 C266 117.6(7) yes
C264 C265 C271 120.8(8) yes
C266 C265 C271 121.5(8) yes
C261 C266 C265 121.7(7) yes
C261 C266 H2661 119.4 no
C265 C266 H2661 118.8 no
C263 C267 C268 110.14(7) yes
C263 C267 C269 110.12(7) yes
C268 C267 C269 108.82(8) yes
C263 C267 C270 110.12(9) yes
C268 C267 C270 108.82(9) yes
C269 C267 C270 108.78(8) yes
C263 C267 C668 110.14(8) yes
C263 C267 C669 110.14(7) yes
C668 C267 C669 108.79(7) yes
C263 C267 C670 110.15(8) yes
C668 C267 C670 108.79(8) yes
C669 C267 C670 108.80(8) yes
C267 C268 H2681 111.0 no
C267 C268 H2682 108.6 no
H2681 C268 H2682 109.5 no
C267 C268 H2683 108.8 no
H2681 C268 H2683 109.5 no
H2682 C268 H2683 109.5 no
C267 C269 H2691 110.8 no
C267 C269 H2692 108.7 no
H2691 C269 H2692 109.5 no
C267 C269 H2693 108.9 no
H2691 C269 H2693 109.5 no
H2692 C269 H2693 109.5 no
C267 C270 H2701 110.9 no
C267 C270 H2702 108.9 no
H2701 C270 H2702 109.5 no
C267 C270 H2703 108.6 no
H2701 C270 H2703 109.5 no
H2702 C270 H2703 109.5 no
C265 C271 C272 109.9(7) yes
C265 C271 C273 112.5(7) yes
C272 C271 C273 108.4(8) yes
C265 C271 C274 110.7(7) yes
C272 C271 C274 111.3(8) yes
C273 C271 C274 104.0(8) yes
C271 C272 H2721 109.3 no
C271 C272 H2722 109.7 no
H2721 C272 H2722 109.5 no
C271 C272 H2723 109.4 no
H2721 C272 H2723 109.5 no
H2722 C272 H2723 109.5 no
C271 C273 H2731 109.8 no
C271 C273 H2732 109.0 no
H2731 C273 H2732 109.5 no
C271 C273 H2733 109.7 no
H2731 C273 H2733 109.5 no
H2732 C273 H2733 109.5 no
C271 C274 H2741 109.7 no
C271 C274 H2742 108.7 no
H2741 C274 H2742 109.5 no
C271 C274 H2743 110.0 no
H2741 C274 H2743 109.5 no
H2742 C274 H2743 109.5 no
C214 C281 C282 118.3(5) yes
C214 C281 C286 122.6(5) yes
C282 C281 C286 118.8(5) yes
C281 C282 C283 120.9(5) yes
C281 C282 H2821 119.7 no
C283 C282 H2821 119.4 no
C282 C283 C284 117.8(5) yes
C282 C283 C287 121.8(4) yes
C284 C283 C287 120.4(4) yes
C283 C284 C285 122.4(5) yes
C283 C284 H2841 118.8 no
C285 C284 H2841 118.8 no
C284 C285 C286 117.8(5) yes
C284 C285 C291 123.6(5) yes
C286 C285 C291 118.4(6) yes
C285 C286 C281 122.3(6) yes
C285 C286 H2861 118.8 no
C281 C286 H2861 118.8 no
C283 C287 C288 110.17(7) yes
C283 C287 C289 110.12(7) yes
C288 C287 C289 108.77(8) yes
C283 C287 C290 110.16(7) yes
C288 C287 C290 108.82(7) yes
C289 C287 C290 108.76(7) yes
C283 C287 C688 110.10(6) yes
C283 C287 C689 110.14(7) yes
C688 C287 C689 108.80(8) yes
C283 C287 C690 110.14(8) yes
C688 C287 C690 108.79(8) yes
C689 C287 C690 108.82(9) yes
C287 C288 H2881 110.8 no
C287 C288 H2882 108.8 no
H2881 C288 H2882 109.5 no
C287 C288 H2883 108.7 no
H2881 C288 H2883 109.5 no
H2882 C288 H2883 109.5 no
C287 C289 H2891 111.1 no
C287 C289 H2892 108.6 no
H2891 C289 H2892 109.5 no
C287 C289 H2893 108.7 no
H2891 C289 H2893 109.5 no
H2892 C289 H2893 109.5 no
C287 C290 H2901 110.8 no
C287 C290 H2902 108.9 no
H2901 C290 H2902 109.5 no
C287 C290 H2903 108.7 no
H2901 C290 H2903 109.5 no
H2902 C290 H2903 109.5 no
C285 C291 C292 111.3(5) yes
C285 C291 C293 110.3(4) yes
C292 C291 C293 106.5(5) yes
C285 C291 C294 109.1(5) yes
C292 C291 C294 110.5(5) yes
C293 C291 C294 109.1(5) yes
C291 C292 H2921 109.6 no
C291 C292 H2922 109.4 no
H2921 C292 H2922 109.5 no
C291 C292 H2923 109.4 no
H2921 C292 H2923 109.5 no
H2922 C292 H2923 109.5 no
C291 C293 H2931 109.5 no
C291 C293 H2932 109.5 no
H2931 C293 H2932 109.5 no
C291 C293 H2933 109.3 no
H2931 C293 H2933 109.5 no
H2932 C293 H2933 109.5 no
C291 C294 H2941 109.3 no
C291 C294 H2942 109.8 no
H2941 C294 H2942 109.5 no
C291 C294 H2943 109.3 no
H2941 C294 H2943 109.5 no
H2942 C294 H2943 109.5 no
C214 C300 C301 118.5(5) yes
C214 C300 C305 122.2(4) yes
C301 C300 C305 119.3(5) yes
C300 C301 C302 121.8(5) yes
C300 C301 H3011 119.1 no
C302 C301 H3011 119.1 no
C301 C302 C303 117.5(4) yes
C301 C302 C306 118.9(4) yes
C303 C302 C306 123.6(4) yes
C302 C303 C304 124.2(5) yes
C302 C303 H3031 118.2 no
C304 C303 H3031 117.6 no
C303 C304 C305 115.9(5) yes
C303 C304 C310 122.4(5) yes
C305 C304 C310 121.6(5) yes
C304 C305 C300 121.2(5) yes
C304 C305 H3051 119.3 no
C300 C305 H3051 119.5 no
C302 C306 C307 110.12(7) yes
C302 C306 C308 110.17(9) yes
C307 C306 C308 108.77(6) yes
C302 C306 C309 110.13(9) yes
C307 C306 C309 108.79(8) yes
C308 C306 C309 108.83(7) yes
C302 C306 C707 110.17(8) yes
C302 C306 C708 110.12(9) yes
C707 C306 C708 108.82(9) yes
C302 C306 C709 110.10(7) yes
C707 C306 C709 108.79(9) yes
C708 C306 C709 108.79(9) yes
C306 C307 H3071 111.1 no
C306 C307 H3072 108.7 no
H3071 C307 H3072 109.5 no
C306 C307 H3073 108.6 no
H3071 C307 H3073 109.5 no
H3072 C307 H3073 109.5 no
C306 C308 H3081 110.9 no
C306 C308 H3082 108.6 no
H3081 C308 H3082 109.5 no
C306 C308 H3083 108.9 no
H3081 C308 H3083 109.5 no
H3082 C308 H3083 109.5 no
C306 C309 H3091 110.7 no
C306 C309 H3092 108.9 no
H3091 C309 H3092 109.5 no
C306 C309 H3093 108.8 no
H3091 C309 H3093 109.5 no
H3092 C309 H3093 109.5 no
C304 C310 C311 111.4(6) yes
C304 C310 C312 108.0(6) yes
C311 C310 C312 108.3(6) yes
C304 C310 C313 113.5(5) yes
C311 C310 C313 107.0(6) yes
C312 C310 C313 108.5(6) yes
C310 C311 H3111 109.3 no
C310 C311 H3112 109.9 no
H3111 C311 H3112 109.5 no
C310 C311 H3113 109.2 no
H3111 C311 H3113 109.5 no
H3112 C311 H3113 109.5 no
C310 C312 H3121 109.4 no
C310 C312 H3122 109.5 no
H3121 C312 H3122 109.5 no
C310 C312 H3123 109.6 no
H3121 C312 H3123 109.5 no
H3122 C312 H3123 109.5 no
C310 C313 H3131 109.4 no
C310 C313 H3132 109.2 no
H3131 C313 H3132 109.5 no
C310 C313 H3133 109.7 no
H3131 C313 H3133 109.5 no
H3132 C313 H3133 109.5 no
C214 C321 C322 119.8(5) yes
C214 C321 C326 123.2(4) yes
C322 C321 C326 116.6(5) yes
C321 C322 C323 122.6(6) yes
C321 C322 H3221 118.6 no
C323 C322 H3221 118.9 no
C322 C323 C324 117.9(5) yes
C322 C323 C327 121.8(6) yes
C324 C323 C327 120.3(5) yes
C323 C324 C325 122.0(6) yes
C323 C324 H3241 119.1 no
C325 C324 H3241 118.9 no
C324 C325 C326 118.0(6) yes
C324 C325 C331 118.2(6) yes
C326 C325 C331 123.8(5) yes
C321 C326 C325 122.8(5) yes
C321 C326 H3261 118.7 no
C325 C326 H3261 118.5 no
C323 C327 C328 111.5(5) yes
C323 C327 C329 108.4(5) yes
C328 C327 C329 106.7(6) yes
C323 C327 C330 111.3(6) yes
C328 C327 C330 107.4(5) yes
C329 C327 C330 111.5(7) yes
C327 C328 H3281 109.6 no
C327 C328 H3282 109.7 no
H3281 C328 H3282 109.5 no
C327 C328 H3283 109.1 no
H3281 C328 H3283 109.5 no
H3282 C328 H3283 109.5 no
C327 C329 H3291 109.3 no
C327 C329 H3292 109.3 no
H3291 C329 H3292 109.5 no
C327 C329 H3293 109.8 no
H3291 C329 H3293 109.5 no
H3292 C329 H3293 109.5 no
C327 C330 H3301 109.6 no
C327 C330 H3302 109.4 no
H3301 C330 H3302 109.5 no
C327 C330 H3303 109.4 no
H3301 C330 H3303 109.5 no
H3302 C330 H3303 109.5 no
C325 C331 C332 111.4(6) yes
C325 C331 C333 107.9(5) yes
C332 C331 C333 108.2(6) yes
C325 C331 C334 110.6(5) yes
C332 C331 C334 109.3(7) yes
C333 C331 C334 109.4(6) yes
C331 C332 H3321 109.7 no
C331 C332 H3322 109.6 no
H3321 C332 H3322 109.5 no
C331 C332 H3323 109.0 no
H3321 C332 H3323 109.5 no
H3322 C332 H3323 109.5 no
C331 C333 H3331 109.3 no
C331 C333 H3332 109.4 no
H3331 C333 H3332 109.5 no
C331 C333 H3333 109.7 no
H3331 C333 H3333 109.5 no
H3332 C333 H3333 109.5 no
C331 C334 H3341 109.8 no
C331 C334 H3342 109.4 no
H3341 C334 H3342 109.5 no
C331 C334 H3343 109.2 no
H3341 C334 H3343 109.5 no
H3342 C334 H3343 109.5 no
N342 C341 C346 120.90(8) yes
N342 C341 C354 119.37(11) yes
C346 C341 C354 119.64(8) yes
C341 N342 C343 122.36(8) yes
N342 C343 C344 120.89(9) yes
N342 C343 C355 127.1(4) yes
C344 C343 C355 112.0(4) yes
C343 C344 C345 117.83(7) yes
C343 C344 H3441 123.3 no
C345 C344 H3441 118.9 no
C344 C345 C346 120.10(8) yes
C344 C345 H3451 121.4 no
C346 C345 H3451 118.5 no
C345 C346 C341 117.83(9) yes
C345 C346 C347 122.50(12) yes
C341 C346 C347 119.63(8) yes
C346 C347 C348 120.64(8) yes
C346 C347 H3471 118.7 no
C348 C347 H3471 120.7 no
C347 C348 C349 120.65(9) yes
C347 C348 H3481 120.5 no
C349 C348 H3481 118.8 no
C348 C349 C350 122.51(10) yes
C348 C349 C354 119.66(7) yes
C350 C349 C354 117.83(9) yes
C349 C350 C351 120.10(9) yes
C349 C350 H3501 118.3 no
C351 C350 H3501 121.3 no
C350 C351 C352 117.82(8) yes
C350 C351 H3511 118.8 no
C352 C351 H3511 123.3 no
C351 C352 N353 120.91(7) yes
C351 C352 C369 115.9(3) yes
N353 C352 C369 122.9(3) yes
C352 N353 C354 122.33(9) yes
C341 C354 C349 119.65(9) yes
C341 C354 N353 119.48(11) yes
C349 C354 N353 120.87(8) yes
C343 C355 C356 119.98(8) yes
C343 C355 C360 120.00(8) yes
C356 C355 C360 118.89(10) yes
C355 C356 C357 120.96(10) yes
C355 C356 H3561 119.0 no
C357 C356 H3561 119.8 no
C356 C357 C358 118.71(8) yes
C356 C357 H3571 121.3 no
C358 C357 H3571 119.9 no
C357 C358 C359 121.05(8) yes
C357 C358 O361 119.42(8) yes
C359 C358 O361 119.43(10) yes
C358 C359 C360 118.71(10) yes
C358 C359 H3591 121.8 no
C360 C359 H3591 119.0 no
C359 C360 C355 120.95(8) yes
C359 C360 H3601 119.2 no
C355 C360 H3601 117.9 no
C358 O361 C362 120.8(11) yes
O361 C362 C363 110.26(8) yes
O361 C362 H3621 110.8 no
C363 C362 H3621 110.2 no
O361 C362 H3622 107.2 no
C363 C362 H3622 108.8 no
H3621 C362 H3622 109.5 no
C362 C363 C364 115.02(9) yes
C362 C363 H3631 107.5 no
C364 C363 H3631 107.1 no
C362 C363 H3632 109.0 no
C364 C363 H3632 108.7 no
H3631 C363 H3632 109.5 no
C363 C364 C365 116.18(8) yes
C363 C364 H3641 109.2 no
C365 C364 H3641 110.0 no
C363 C364 H3642 107.7 no
C365 C364 H3642 104.0 no
H3641 C364 H3642 109.5 no
C364 C365 C366 116.15(8) yes
C364 C365 H3651 111.1 no
C366 C365 H3651 108.0 no
C364 C365 H3652 103.8 no
C366 C365 H3652 108.1 no
H3651 C365 H3652 109.5 no
C365 C366 C367 115.00(9) yes
C365 C366 H3661 107.1 no
C367 C366 H3661 107.5 no
C365 C366 H3662 110.4 no
C367 C366 H3662 107.2 no
H3661 C366 H3662 109.5 no
C366 C367 O168 110.20(8) yes
C366 C367 H3671 108.2 no
O168 C367 H3671 109.2 no
C366 C367 H3672 109.4 no
O168 C367 H3672 110.4 no
H3671 C367 H3672 109.5 no
C352 C369 C370 120.04(8) yes
C352 C369 C374 120.06(8) yes
C370 C369 C374 118.95(9) yes
C369 C370 C371 120.93(9) yes
C369 C370 H3701 119.4 no
C371 C370 H3701 119.4 no
C370 C371 C372 118.70(8) yes
C370 C371 H3711 121.6 no
C372 C371 H3711 119.3 no
O175 C372 C371 119.44(7) yes
O175 C372 C373 119.41(7) yes
C371 C372 C373 121.09(7) yes
C372 C373 C374 118.74(9) yes
C372 C373 H3731 121.5 no
C374 C373 H3731 118.2 no
C373 C374 C369 120.97(8) yes
C373 C374 H3741 118.7 no
C369 C374 H3741 120.0 no
C31 C432 H4321 111.1 no
C31 C432 H4322 108.3 no
H4321 C432 H4322 109.5 no
C31 C432 H4323 109.0 no
H4321 C432 H4323 109.5 no
H4322 C432 H4323 109.5 no
C31 C433 H4331 110.7 no
C31 C433 H4332 108.4 no
H4331 C433 H4332 109.5 no
C31 C433 H4333 109.2 no
H4331 C433 H4333 109.5 no
H4332 C433 H4333 109.5 no
C31 C434 H4341 110.9 no
C31 C434 H4342 109.0 no
H4341 C434 H4342 109.5 no
C31 C434 H4343 108.5 no
H4341 C434 H4343 109.5 no
H4342 C434 H4343 109.5 no
C67 C468 H4681 110.9 no
C67 C468 H4682 108.2 no
H4681 C468 H4682 109.5 no
C67 C468 H4683 109.3 no
H4681 C468 H4683 109.5 no
H4682 C468 H4683 109.5 no
C67 C469 H4691 111.0 no
C67 C469 H4692 108.0 no
H4691 C469 H4692 109.5 no
C67 C469 H4693 109.3 no
H4691 C469 H4693 109.5 no
H4692 C469 H4693 109.5 no
C67 C470 H4701 110.8 no
C67 C470 H4702 109.5 no
H4701 C470 H4702 109.5 no
C67 C470 H4703 108.2 no
H4701 C470 H4703 109.5 no
H4702 C470 H4703 109.5 no
C87 C488 H4881 111.0 no
C87 C488 H4882 108.1 no
H4881 C488 H4882 109.5 no
C87 C488 H4883 109.4 no
H4881 C488 H4883 109.5 no
H4882 C488 H4883 109.5 no
C87 C489 H4891 110.7 no
C87 C489 H4892 108.1 no
H4891 C489 H4892 109.5 no
C87 C489 H4893 109.6 no
H4891 C489 H4893 109.5 no
H4892 C489 H4893 109.5 no
C87 C490 H4901 111.1 no
C87 C490 H4902 109.4 no
H4901 C490 H4902 109.5 no
C87 C490 H4903 107.9 no
H4901 C490 H4903 109.5 no
H4902 C490 H4903 109.5 no
C131 C532 H5321 110.7 no
C131 C532 H5322 109.1 no
H5321 C532 H5322 109.5 no
C131 C532 H5323 108.6 no
H5321 C532 H5323 109.5 no
H5322 C532 H5323 109.5 no
C131 C533 H5331 111.2 no
C131 C533 H5332 108.7 no
H5331 C533 H5332 109.5 no
C131 C533 H5333 108.4 no
H5331 C533 H5333 109.5 no
H5332 C533 H5333 109.5 no
C131 C534 H5341 110.8 no
C131 C534 H5342 108.8 no
H5341 C534 H5342 109.5 no
C131 C534 H5343 108.8 no
H5341 C534 H5343 109.5 no
H5342 C534 H5343 109.5 no
C267 C668 H6681 111.0 no
C267 C668 H6682 109.3 no
H6681 C668 H6682 109.5 no
C267 C668 H6683 108.1 no
H6681 C668 H6683 109.5 no
H6682 C668 H6683 109.5 no
C267 C669 H6691 110.9 no
C267 C669 H6692 108.2 no
H6691 C669 H6692 109.5 no
C267 C669 H6693 109.3 no
H6691 C669 H6693 109.5 no
H6692 C669 H6693 109.5 no
C267 C670 H6701 110.9 no
C267 C670 H6702 109.3 no
H6701 C670 H6702 109.5 no
C267 C670 H6703 108.2 no
H6701 C670 H6703 109.5 no
H6702 C670 H6703 109.5 no
C287 C688 H6881 110.7 no
C287 C688 H6882 108.4 no
H6881 C688 H6882 109.5 no
C287 C688 H6883 109.2 no
H6881 C688 H6883 109.5 no
H6882 C688 H6883 109.5 no
C287 C689 H6891 111.0 no
C287 C689 H6892 109.1 no
H6891 C689 H6892 109.5 no
C287 C689 H6893 108.3 no
H6891 C689 H6893 109.5 no
H6892 C689 H6893 109.5 no
C287 C690 H6901 110.9 no
C287 C690 H6902 109.1 no
H6901 C690 H6902 109.5 no
C287 C690 H6903 108.4 no
H6901 C690 H6903 109.5 no
H6902 C690 H6903 109.5 no
C306 C707 H7071 110.9 no
C306 C707 H7072 109.9 no
H7071 C707 H7072 109.5 no
C306 C707 H7073 107.6 no
H7071 C707 H7073 109.5 no
H7072 C707 H7073 109.5 no
C306 C708 H7081 111.1 no
C306 C708 H7082 107.3 no
H7081 C708 H7082 109.5 no
C306 C708 H7083 109.9 no
H7081 C708 H7083 109.5 no
H7082 C708 H7083 109.5 no
C306 C709 H7091 110.7 no
C306 C709 H7092 107.6 no
H7091 C709 H7092 109.5 no
C306 C709 H7093 110.1 no
H7091 C709 H7093 109.5 no
H7092 C709 H7093 109.5 no

loop_
_geom_bond_atom_site_label_1
_geom_bond_atom_site_label_2
_geom_bond_distance
_geom_bond_publ_flag
C1 C2 1.517(10) yes
C1 C21 1.561(8) yes
C1 C41 1.572(8) yes
C1 C61 1.553(7) yes
C2 C3 1.191(9) yes
C3 C4 1.399(12) yes
C4 C5 1.212(11) yes
C5 C6 1.373(13) yes
C6 C7 1.219(11) yes
C7 C8 1.449(13) yes
C8 C9 1.193(10) yes
C9 C10 1.340(11) yes
C10 C11 1.243(10) yes
C11 C12 1.396(11) yes
C12 C13 1.225(9) yes
C13 C14 1.496(9) yes
C14 C81 1.585(8) yes
C14 C100 1.574(7) yes
C14 C121 1.545(8) yes
C21 C22 1.382(8) yes
C21 C26 1.409(8) yes
C22 C23 1.420(8) yes
C22 H221 0.950 no
C23 C24 1.419(9) yes
C23 C27 1.556(9) yes
C24 C25 1.409(9) yes
C24 H241 0.950 no
C25 C26 1.384(8) yes
C25 C31 1.568(4) yes
C26 H261 0.950 no
C27 C28 1.513(11) yes
C27 C29 1.583(11) yes
C27 C30 1.553(9) yes
C28 H281 0.950 no
C28 H282 0.950 no
C28 H283 0.950 no
C29 H291 0.950 no
C29 H292 0.950 no
C29 H293 0.950 no
C30 H301 0.950 no
C30 H302 0.950 no
C30 H303 0.950 no
C31 C32 1.553(5) yes
C31 C33 1.547(5) yes
C31 C34 1.537(5) yes
C31 C432 1.551(6) yes
C31 C433 1.549(6) yes
C31 C434 1.546(6) yes
C32 H321 0.950 no
C32 H322 0.950 no
C32 H323 0.950 no
C33 H331 0.950 no
C33 H332 0.950 no
C33 H333 0.950 no
C34 H341 0.950 no
C34 H342 0.950 no
C34 H343 0.950 no
C41 C42 1.413(7) yes
C41 C46 1.401(7) yes
C42 C43 1.417(7) yes
C42 H421 0.950 no
C43 C44 1.416(7) yes
C43 C47 1.576(8) yes
C44 C45 1.405(8) yes
C44 H441 0.950 no
C45 C46 1.421(8) yes
C45 C51 1.543(8) yes
C46 H461 0.950 no
C47 C48 1.554(8) yes
C47 C49 1.510(9) yes
C47 C50 1.537(9) yes
C48 H481 0.950 no
C48 H482 0.950 no
C48 H483 0.950 no
C49 H491 0.950 no
C49 H492 0.950 no
C49 H493 0.950 no
C50 H501 0.950 no
C50 H502 0.950 no
C50 H503 0.950 no
C51 C52 1.572(10) yes
C51 C53 1.515(8) yes
C51 C54 1.54(1) yes
C52 H521 0.950 no
C52 H522 0.950 no
C52 H523 0.950 no
C53 H531 0.950 no
C53 H532 0.950 no
C53 H533 0.950 no
C54 H541 0.950 no
C54 H542 0.950 no
C54 H543 0.950 no
C61 C62 1.428(7) yes
C61 C66 1.370(8) yes
C62 C63 1.398(7) yes
C62 H621 0.950 no
C63 C64 1.431(8) yes
C63 C67 1.566(4) yes
C64 C65 1.398(8) yes
C64 H641 0.950 no
C65 C66 1.433(8) yes
C65 C71 1.535(9) yes
C66 H661 0.950 no
C67 C68 1.538(6) yes
C67 C69 1.565(6) yes
C67 C70 1.554(6) yes
C67 C468 1.560(5) yes
C67 C469 1.556(5) yes
C67 C470 1.533(5) yes
C68 H681 0.950 no
C68 H682 0.950 no
C68 H683 0.950 no
C69 H691 0.950 no
C69 H692 0.950 no
C69 H693 0.950 no
C70 H701 0.950 no
C70 H702 0.950 no
C70 H703 0.950 no
C71 C72 1.531(10) yes
C71 C73 1.564(9) yes
C71 C74 1.454(10) yes
C72 H721 0.950 no
C72 H722 0.950 no
C72 H723 0.950 no
C73 H731 0.950 no
C73 H732 0.950 no
C73 H733 0.950 no
C74 H741 0.950 no
C74 H742 0.950 no
C74 H743 0.950 no
C81 C82 1.413(7) yes
C81 C86 1.394(7) yes
C82 C83 1.411(8) yes
C82 H821 0.950 no
C83 C84 1.416(8) yes
C83 C87 1.563(4) yes
C84 C85 1.383(7) yes
C84 H841 0.950 no
C85 C86 1.436(8) yes
C85 C91 1.564(8) yes
C86 H861 0.950 no
C87 C88 1.550(6) yes
C87 C89 1.545(6) yes
C87 C90 1.552(6) yes
C87 C488 1.561(5) yes
C87 C489 1.538(5) yes
C87 C490 1.553(5) yes
C88 H881 0.950 no
C88 H882 0.950 no
C88 H883 0.950 no
C89 H891 0.950 no
C89 H892 1.008 no
C89 H893 0.950 no
C90 H901 0.950 no
C90 H902 0.950 no
C90 H903 0.950 no
C91 C92 1.539(9) yes
C91 C93 1.542(9) yes
C91 C94 1.545(9) yes
C92 H921 0.950 no
C92 H922 0.950 no
C92 H923 0.950 no
C93 H931 0.950 no
C93 H932 0.950 no
C93 H933 0.950 no
C94 H941 0.950 no
C94 H942 0.950 no
C94 H943 0.950 no
C100 C101 1.406(8) yes
C100 C105 1.410(8) yes
C101 C102 1.441(8) yes
C101 H1011 0.950 no
C102 C103 1.381(8) yes
C102 C106 1.565(9) yes
C103 C104 1.406(8) yes
C103 H1031 0.950 no
C104 C105 1.404(7) yes
C104 C110 1.552(9) yes
C105 H1051 0.950 no
C106 C107 1.520(10) yes
C106 C108 1.552(10) yes
C106 C109 1.499(10) yes
C107 H1071 0.950 no
C107 H1072 0.950 no
C107 H1073 0.950 no
C108 H1081 0.950 no
C108 H1082 0.950 no
C108 H1083 0.950 no
C109 H1091 0.950 no
C109 H1092 0.950 no
C109 H1093 0.950 no
C110 C111 1.518(10) yes
C110 C112 1.552(9) yes
C110 C113 1.539(9) yes
C111 H1111 0.950 no
C111 H1112 0.950 no
C111 H1113 0.950 no
C112 H1121 0.950 no
C112 H1122 0.950 no
C112 H1123 0.950 no
C113 H1131 0.950 no
C113 H1132 0.950 no
C113 H1133 0.950 no
C121 C122 1.422(9) yes
C121 C126 1.399(8) yes
C122 C123 1.372(9) yes
C122 H1221 0.950 no
C123 C124 1.378(10) yes
C123 C127 1.594(10) yes
C124 C125 1.464(10) yes
C124 H1241 0.950 no
C125 C126 1.418(9) yes
C125 C131 1.565(4) yes
C126 H1261 0.950 no
C127 C128 1.575(11) yes
C127 C129 1.547(9) yes
C127 C130 1.535(11) yes
C128 H1281 0.950 no
C128 H1282 0.950 no
C128 H1283 0.950 no
C129 H1291 0.950 no
C129 H1292 0.950 no
C129 H1293 0.950 no
C130 H1301 0.950 no
C130 H1302 0.950 no
C130 H1303 0.950 no
C131 C132 1.546(6) yes
C131 C133 1.550(6) yes
C131 C134 1.550(6) yes
C131 C532 1.549(5) yes
C131 C533 1.552(5) yes
C131 C534 1.541(5) yes
C132 H1321 0.950 no
C132 H1322 0.950 no
C132 H1323 0.950 no
C133 H1331 0.950 no
C133 H1332 0.950 no
C133 H1333 0.950 no
C134 H1341 0.950 no
C134 H1342 0.950 no
C134 H1343 0.950 no
C141 N142 1.344(5) yes
C141 C146 1.412(4) yes
C141 C154 1.453(5) yes
N142 C143 1.350(5) yes
C143 C144 1.411(5) yes
C143 C155 1.486(6) yes
C144 C145 1.417(5) yes
C144 H1441 0.950 no
C145 C146 1.425(5) yes
C145 H1451 0.950 no
C146 C147 1.456(5) yes
C147 C148 1.371(5) yes
C147 H1471 0.950 no
C148 C149 1.452(5) yes
C148 H1481 0.950 no
C149 C150 1.426(5) yes
C149 C154 1.418(4) yes
C150 C151 1.424(5) yes
C150 H1501 0.950 no
C151 C152 1.420(5) yes
C151 H1511 0.950 no
C152 N153 1.350(5) yes
C152 C169 1.482(6) yes
N153 C154 1.351(5) yes
C155 C156 1.380(5) yes
C155 C160 1.379(5) yes
C156 C157 1.449(5) yes
C156 H1561 0.950 no
C157 C158 1.372(5) yes
C157 H1571 0.950 no
C158 C159 1.386(5) yes
C158 O161 1.444(6) yes
C159 C160 1.447(5) yes
C159 H1591 0.950 no
C160 H1601 0.950 no
O161 C162 1.405(6) yes
C162 C163 1.523(7) yes
C162 H1621 0.950 no
C162 H1622 0.950 no
C163 C164 1.550(7) yes
C163 H1631 0.950 no
C163 H1632 0.950 no
C164 C165 1.460(7) yes
C164 H1641 0.950 no
C164 H1642 0.950 no
C165 C166 1.533(7) yes
C165 H1651 0.950 no
C165 H1652 0.950 no
C166 C167 1.536(6) yes
C166 H1661 0.950 no
C166 H1662 0.950 no
C167 O168 1.409(4) yes
C167 H1671 0.950 no
C167 H1672 0.950 no
O168 C184 1.369(5) yes
O168 C184 1.369(5) yes
O168 C367 1.371(4) yes
C169 C170 1.379(5) yes
C169 C174 1.384(5) yes
C170 C171 1.458(5) yes
C170 H1701 0.950 no
C171 C172 1.389(5) yes
C171 H1711 0.950 no
C172 C173 1.387(5) yes
C172 O175 1.445(5) yes
C173 C174 1.451(5) yes
C173 H1731 0.950 no
C174 H1741 0.950 no
O175 C176 1.393(5) yes
O175 C176 1.393(5) yes
O175 C372 1.416(6) yes
C176 C177 1.522(5) yes
C176 H1761 0.950 no
C176 H1762 0.950 no
C177 C178 1.536(5) yes
C177 H1771 0.950 no
C177 H1772 0.950 no
C178 C179 1.472(5) yes
C178 H1781 0.950 no
C178 H1782 0.950 no
C179 C180 1.530(5) yes
C179 H1791 0.950 no
C179 H1792 0.950 no
C180 C181 1.514(6) yes
C180 H1801 0.950 no
C180 H1802 0.950 no
C181 O182 1.409(5) yes
C181 H1811 0.950 no
C181 H1812 0.950 no
O182 C188 1.402(5) yes
C183 C184 1.390(5) yes
C183 C188 1.379(5) yes
C183 H1831 0.950 no
C184 C185 1.415(5) yes
C185 C186 1.368(5) yes
C185 H1851 0.950 no
C186 C187 1.391(5) yes
C186 H1861 0.950 no
C187 C188 1.410(5) yes
C187 H1871 0.950 no
C201 C202 1.475(7) yes
C201 C221 1.565(8) yes
C201 C241 1.556(8) yes
C201 C261 1.602(9) yes
C202 C203 1.229(7) yes
C203 C204 1.377(8) yes
C204 C205 1.233(7) yes
C205 C206 1.370(8) yes
C206 C207 1.235(7) yes
C207 C208 1.382(8) yes
C208 C209 1.221(7) yes
C209 C210 1.390(8) yes
C210 C211 1.226(7) yes
C211 C212 1.371(8) yes
C212 C213 1.217(7) yes
C213 C214 1.504(8) yes
C214 C281 1.574(8) yes
C214 C300 1.576(8) yes
C214 C321 1.538(8) yes
C221 C222 1.409(7) yes
C221 C226 1.393(8) yes
C222 C223 1.400(8) yes
C222 H2221 0.950 no
C223 C224 1.416(8) yes
C223 C227 1.560(8) yes
C224 C225 1.400(8) yes
C224 H2241 0.950 no
C225 C226 1.416(8) yes
C225 C231 1.587(8) yes
C226 H2261 0.950 no
C227 C228 1.559(8) yes
C227 C229 1.557(11) yes
C227 C230 1.499(10) yes
C228 H2281 0.950 no
C228 H2282 0.950 no
C228 H2283 0.950 no
C229 H2291 0.950 no
C229 H2292 0.950 no
C229 H2293 0.950 no
C230 H2301 0.950 no
C230 H2302 0.950 no
C230 H2303 0.950 no
C231 C232 1.530(9) yes
C231 C233 1.595(10) yes
C231 C234 1.540(9) yes
C232 H2321 0.950 no
C232 H2322 0.950 no
C232 H2323 0.950 no
C233 H2331 0.950 no
C233 H2332 0.950 no
C233 H2333 0.950 no
C234 H2341 0.950 no
C234 H2342 0.950 no
C234 H2343 0.950 no
C241 C242 1.382(8) yes
C241 C246 1.424(8) yes
C242 C243 1.437(8) yes
C242 H2421 0.950 no
C243 C244 1.402(9) yes
C243 C247 1.549(9) yes
C244 C245 1.400(9) yes
C244 H2441 0.950 no
C245 C246 1.404(8) yes
C245 C251 1.559(9) yes
C246 H2461 0.950 no
C247 C248 1.540(12) yes
C247 C249 1.545(10) yes
C247 C250 1.502(10) yes
C248 H2481 0.950 no
C248 H2482 0.950 no
C248 H2483 0.950 no
C249 H2491 0.950 no
C249 H2492 0.950 no
C249 H2493 0.950 no
C250 H2501 0.950 no
C250 H2502 0.950 no
C250 H2503 0.950 no
C251 C252 1.514(10) yes
C251 C253 1.607(10) yes
C251 C254 1.549(10) yes
C252 H2521 0.950 no
C252 H2522 0.950 no
C252 H2523 0.950 no
C253 H2531 0.950 no
C253 H2532 0.950 no
C253 H2533 0.950 no
C254 H2541 0.950 no
C254 H2542 0.950 no
C254 H2543 0.950 no
C261 C262 1.402(8) yes
C261 C266 1.418(8) yes
C262 C263 1.448(8) yes
C262 H2621 0.950 no
C263 C264 1.385(9) yes
C263 C267 1.563(4) yes
C264 C265 1.403(10) yes
C264 H2641 0.950 no
C265 C266 1.385(10) yes
C265 C271 1.577(11) yes
C266 H2661 0.950 no
C267 C268 1.535(5) yes
C267 C269 1.550(5) yes
C267 C270 1.535(5) yes
C267 C668 1.551(6) yes
C267 C669 1.553(6) yes
C267 C670 1.544(6) yes
C268 H2681 0.950 no
C268 H2682 0.950 no
C268 H2683 0.950 no
C269 H2691 0.950 no
C269 H2692 0.950 no
C269 H2693 0.950 no
C270 H2701 0.950 no
C270 H2702 0.950 no
C270 H2703 0.950 no
C271 C272 1.463(11) yes
C271 C273 1.607(12) yes
C271 C274 1.492(11) yes
C272 H2721 0.950 no
C272 H2722 0.950 no
C272 H2723 0.950 no
C273 H2731 0.950 no
C273 H2732 0.950 no
C273 H2733 0.950 no
C274 H2741 0.950 no
C274 H2742 0.950 no
C274 H2743 0.950 no
C281 C282 1.403(8) yes
C281 C286 1.403(7) yes
C282 C283 1.429(8) yes
C282 H2821 0.950 no
C283 C284 1.427(7) yes
C283 C287 1.568(4) yes
C284 C285 1.387(8) yes
C284 H2841 0.950 no
C285 C286 1.419(8) yes
C285 C291 1.551(8) yes
C286 H2861 0.950 no
C287 C288 1.557(5) yes
C287 C289 1.562(5) yes
C287 C290 1.540(5) yes
C287 C688 1.554(6) yes
C287 C689 1.542(6) yes
C287 C690 1.549(6) yes
C288 H2881 0.950 no
C288 H2882 0.950 no
C288 H2883 0.950 no
C289 H2891 0.950 no
C289 H2892 0.950 no
C289 H2893 0.950 no
C290 H2901 0.950 no
C290 H2902 0.950 no
C290 H2903 0.950 no
C291 C292 1.555(9) yes
C291 C293 1.572(8) yes
C291 C294 1.541(8) yes
C292 H2921 0.950 no
C292 H2922 0.950 no
C292 H2923 0.950 no
C293 H2931 0.950 no
C293 H2932 0.950 no
C293 H2933 0.950 no
C294 H2941 0.950 no
C294 H2942 0.950 no
C294 H2943 0.950 no
C300 C301 1.391(7) yes
C300 C305 1.412(8) yes
C301 C302 1.410(7) yes
C301 H3011 0.950 no
C302 C303 1.369(7) yes
C302 C306 1.569(4) yes
C303 C304 1.433(7) yes
C303 H3031 0.950 no
C304 C305 1.418(8) yes
C304 C310 1.531(8) yes
C305 H3051 0.950 no
C306 C307 1.553(5) yes
C306 C308 1.540(5) yes
C306 C309 1.545(5) yes
C306 C707 1.550(6) yes
C306 C708 1.545(6) yes
C306 C709 1.552(6) yes
C307 H3071 0.950 no
C307 H3072 0.950 no
C307 H3073 0.950 no
C308 H3081 0.950 no
C308 H3082 0.950 no
C308 H3083 0.950 no
C309 H3091 0.950 no
C309 H3092 0.950 no
C309 H3093 0.950 no
C310 C311 1.568(10) yes
C310 C312 1.574(9) yes
C310 C313 1.525(8) yes
C311 H3111 0.950 no
C311 H3112 0.950 no
C311 H3113 0.950 no
C312 H3121 0.950 no
C312 H3122 0.950 no
C312 H3123 0.950 no
C313 H3131 0.950 no
C313 H3132 0.950 no
C313 H3133 0.950 no
C321 C322 1.417(7) yes
C321 C326 1.430(8) yes
C322 C323 1.392(8) yes
C322 H3221 0.950 no
C323 C324 1.408(8) yes
C323 C327 1.563(8) yes
C324 C325 1.419(8) yes
C324 H3241 0.950 no
C325 C326 1.373(8) yes
C325 C331 1.587(9) yes
C326 H3261 0.950 no
C327 C328 1.545(8) yes
C327 C329 1.538(10) yes
C327 C330 1.519(10) yes
C328 H3281 0.950 no
C328 H3282 0.950 no
C328 H3283 0.950 no
C329 H3291 0.950 no
C329 H3292 0.950 no
C329 H3293 0.950 no
C330 H3301 0.950 no
C330 H3302 0.950 no
C330 H3303 0.950 no
C331 C332 1.530(9) yes
C331 C333 1.560(9) yes
C331 C334 1.526(10) yes
C332 H3321 0.950 no
C332 H3322 0.950 no
C332 H3323 0.950 no
C333 H3331 0.950 no
C333 H3332 0.950 no
C333 H3333 0.950 no
C334 H3341 0.950 no
C334 H3342 0.950 no
C334 H3343 0.950 no
C341 N342 1.348(6) yes
C341 C346 1.409(4) yes
C341 C354 1.449(5) yes
N342 C343 1.343(5) yes
C343 C344 1.412(5) yes
C343 C355 1.480(6) yes
C344 C345 1.419(6) yes
C344 H3441 0.950 no
C345 C346 1.421(5) yes
C345 H3451 0.950 no
C346 C347 1.456(5) yes
C347 C348 1.364(5) yes
C347 H3471 0.950 no
C348 C349 1.452(5) yes
C348 H3481 0.950 no
C349 C350 1.415(5) yes
C349 C354 1.412(4) yes
C350 C351 1.415(5) yes
C350 H3501 0.950 no
C351 C352 1.412(5) yes
C351 H3511 0.950 no
C352 N353 1.340(5) yes
C352 C369 1.457(6) yes
N353 C354 1.343(5) yes
C355 C356 1.384(6) yes
C355 C360 1.386(6) yes
C356 C357 1.449(6) yes
C356 H3561 0.950 no
C357 C358 1.385(6) yes
C357 H3571 0.950 no
C358 C359 1.390(6) yes
C358 O361 1.448(7) yes
C359 C360 1.453(6) yes
C359 H3591 0.950 no
C360 H3601 0.950 no
O361 C362 1.405(6) yes
C362 C363 1.532(7) yes
C362 H3621 0.950 no
C362 H3622 0.950 no
C363 C364 1.525(7) yes
C363 H3631 0.950 no
C363 H3632 0.950 no
C364 C365 1.466(7) yes
C364 H3641 0.950 no
C364 H3642 0.950 no
C365 C366 1.491(6) yes
C365 H3651 0.950 no
C365 H3652 0.950 no
C366 C367 1.505(6) yes
C366 H3661 0.950 no
C366 H3662 0.950 no
C367 H3671 0.950 no
C367 H3672 0.950 no
C369 C370 1.367(5) yes
C369 C374 1.376(6) yes
C370 C371 1.441(5) yes
C370 H3701 0.950 no
C371 C372 1.377(6) yes
C371 H3711 0.950 no
C372 C373 1.378(6) yes
C373 C374 1.433(5) yes
C373 H3731 0.950 no
C374 H3741 0.950 no
C432 H4321 0.950 no
C432 H4322 0.950 no
C432 H4323 0.950 no
C433 H4331 0.950 no
C433 H4332 0.950 no
C433 H4333 0.950 no
C434 H4341 0.950 no
C434 H4342 0.950 no
C434 H4343 0.950 no
C468 H4681 0.950 no
C468 H4682 0.950 no
C468 H4683 0.950 no
C469 H4691 0.950 no
C469 H4692 0.950 no
C469 H4693 0.950 no
C470 H4701 0.950 no
C470 H4702 0.950 no
C470 H4703 0.950 no
C488 H4881 0.950 no
C488 H4882 0.950 no
C488 H4883 0.950 no
C489 H4891 0.950 no
C489 H4892 0.950 no
C489 H4893 0.950 no
C490 H4901 0.950 no
C490 H4902 0.950 no
C490 H4903 0.950 no
C532 H5321 0.950 no
C532 H5322 0.950 no
C532 H5323 0.950 no
C533 H5331 0.950 no
C533 H5332 0.950 no
C533 H5333 0.950 no
C534 H5341 0.950 no
C534 H5342 0.950 no
C534 H5343 0.950 no
C668 H6681 0.950 no
C668 H6682 0.950 no
C668 H6683 0.950 no
C669 H6691 0.950 no
C669 H6692 0.950 no
C669 H6693 0.950 no
C670 H6701 0.950 no
C670 H6702 0.950 no
C670 H6703 0.950 no
C688 H6881 0.950 no
C688 H6882 0.950 no
C688 H6883 0.950 no
C689 H6891 0.950 no
C689 H6892 0.950 no
C689 H6893 0.950 no
C690 H6901 0.950 no
C690 H6902 0.950 no
C690 H6903 0.950 no
C707 H7071 0.950 no
C707 H7072 0.950 no
C707 H7073 0.950 no
C708 H7081 0.950 no
C708 H7082 0.950 no
C708 H7083 0.950 no
C709 H7091 0.950 no
C709 H7092 0.950 no
C709 H7093 0.950 no

loop_
_geom_hbond_atom_site_label_D
_geom_hbond_atom_site_label_H
_geom_hbond_atom_site_label_A
_geom_hbond_site_symmetry_A
_geom_hbond_angle_DHA
_geom_hbond_distance_DH
_geom_hbond_distance_HA
_geom_hbond_distance_DA
_geom_hbond_publ_flag
C52 H521 C169 . 126.2 0.950 2.558 3.212(12) yes
C344 H1441 C145 . 120.6 1.192 2.051 2.849(12) yes
C344 H1561 C157 . 129.7 1.111 2.096 2.933(12) yes
C344 H1561 C356 . 134.7 1.111 1.873 2.770(12) yes
C357 H1571 C156 . 120.6 1.009 2.100 2.755(12) yes
C363 H1632 O361 . 123.5 0.967 1.737 2.410(12) yes
C374 H1741 N353 . 121.8 0.843 2.420 2.953(12) yes
C229 H2292 C70 2_657 168.4 0.950 2.514 3.449(12) yes
C242 H2421 C266 . 130.8 0.950 2.551 3.252(12) yes
C311 H3112 C345 2_567 142.0 0.950 2.514 3.315(12) yes
C326 H3261 C301 . 126.69 0.950 2.590 3.248(12) yes
C344 H3441 C305 2_567 135.0 0.950 2.537 3.278(12) yes
C345 H3451 C304 2_567 134.7 0.950 2.541 3.279(12) yes
C148 H3481 C146 . 125.1 0.737 1.958 2.457(12) yes
C148 H3481 C347 . 141.9 0.737 2.019 2.639(12) yes
C162 H3591 C159 . 128.4 1.098 1.877 2.700(12) yes
C162 H3591 C360 . 126.1 1.098 2.087 2.874(12) yes
C160 H3601 C359 . 122.7 0.998 2.088 2.758(12) yes
C170 H3701 C151 . 120.9 0.803 2.513 3.006(12) yes
C170 H3701 C351 . 120.3 0.803 2.586 3.071(12) yes

loop_
_platon_squeeze_void_nr
_platon_squeeze_void_average_x
_platon_squeeze_void_average_y
_platon_squeeze_void_average_z
_platon_squeeze_void_volume
_platon_squeeze_void_count_electrons
_platon_squeeze_void_content
1 0.088 0.811 0.283 13 1 ' '
2 0.115 0.900 0.529 19 1 ' '
3 0.256 0.281 0.153 92 9 ' '
4 0.238 0.245 0.456 27 0 ' '
5 0.346 0.515 0.912 184 25 ' '
6 0.298 0.838 0.041 32 1 ' '
7 0.296 0.250 0.317 7 0 ' '
8 0.346 0.945 0.327 20 1 ' '
9 0.336 0.601 0.484 20 0 ' '
10 0.359 0.658 0.882 7 0 ' '
11 0.384 0.469 0.261 12 1 ' '
12 0.417 0.092 0.621 8 0 ' '
13 0.654 0.485 0.088 185 25 ' '
14 0.583 0.908 0.379 8 0 ' '
15 0.616 0.531 0.739 12 1 ' '
16 0.654 0.055 0.673 20 1 ' '
17 0.744 0.719 0.847 92 8 ' '
18 0.641 0.342 0.118 6 0 ' '
19 0.664 0.399 0.516 20 0 ' '
20 0.701 0.162 0.959 32 1 ' '
21 0.704 0.750 0.683 7 0 ' '
22 0.761 0.755 0.544 27 1 ' '
23 0.885 0.100 0.471 19 1 ' '
24 0.912 0.189 0.717 13 1 ' '
